data_4132438
loop_
_publ_author_name
'Howlader, Prodip'
'Mondal, Bijnaneswar'
'Purba, Prioti Choudhury'
'Zangrando, Ennio'
'Mukherjee, Partha Sarathi'

_publ_section_title
;
 Self-Assembled Pd(II) Barrels as Containers for Transient Merocyanine
 Form and Reverse Thermochromism of Spiropyran.
;
_journal_issue 25
_journal_name_full 'Journal of the American Chemical Society'
_journal_page_first 7952
_journal_page_last 7960
_journal_paper_doi 10.1021/jacs.8b03946
_journal_volume 140
_journal_year 2018
_chemical_formula_sum 'C198 H239 F24 N40 O3 P4 Pd8 S3'
_chemical_formula_weight 4754.54
_space_group_crystal_system triclinic
_space_group_IT_number 2
_space_group_name_Hall '-P 1'
_space_group_name_H-M_alt 'P -1'
_atom_sites_solution_hydrogens geom
_audit_creation_method SHELXL-2013
_cell_angle_alpha 117.87(3)
_cell_angle_beta 104.25(3)
_cell_angle_gamma 104.17(3)
_cell_formula_units_Z 2
_cell_length_a 30.430(6)
_cell_length_b 31.273(6)
_cell_length_c 32.258(7)
_cell_measurement_reflns_used 62339
_cell_measurement_temperature 100(2)
_cell_measurement_theta_max 27.50
_cell_measurement_theta_min 2.74
_cell_volume 23870(16)
_computing_cell_refinement 'Denzo (Otwinowski & Minor 1997)'
_computing_data_collection 'Elettra XRD1 Data Colelction SW'
_computing_data_reduction 'Denzo and Scalepack (Otwinowski & Minor 1997)'
_computing_molecular_graphics 'Ortep3 for Windows (Farrugia,1997)'
_computing_publication_material 'Wingx Version 2013.2 (Farrugia, 2012)'
_computing_structure_refinement 'SHELXL-2013 (Sheldrick, 2013)'
_computing_structure_solution 'SHELX2013 (Sheldrick, 2013)'
_diffrn_ambient_temperature 100(2)
_diffrn_measured_fraction_theta_full 0.986
_diffrn_measured_fraction_theta_max 0.986
_diffrn_measurement_device_type 'Dectris Pilatus 2M'
_diffrn_measurement_method 'rotating crystal'
_diffrn_radiation_type synchrotron
_diffrn_radiation_wavelength 0.700
_diffrn_reflns_av_R_equivalents 0.0473
_diffrn_reflns_av_unetI/netI 0.0523
_diffrn_reflns_Laue_measured_fraction_full 0.986
_diffrn_reflns_Laue_measured_fraction_max 0.986
_diffrn_reflns_limit_h_max 36
_diffrn_reflns_limit_h_min -36
_diffrn_reflns_limit_k_max 37
_diffrn_reflns_limit_k_min -37
_diffrn_reflns_limit_l_max 38
_diffrn_reflns_limit_l_min -38
_diffrn_reflns_number 320093
_diffrn_reflns_point_group_measured_fraction_full 0.986
_diffrn_reflns_point_group_measured_fraction_max 0.986
_diffrn_reflns_theta_full 24.835
_diffrn_reflns_theta_max 25.000
_diffrn_reflns_theta_min 0.737
_diffrn_source 'Elettra Synchrotron, Trieste (Italy)'
_exptl_absorpt_coefficient_mu 0.344
_exptl_absorpt_correction_type none
_exptl_crystal_colour yellow
_exptl_crystal_density_diffrn 0.662
_exptl_crystal_description Block
_exptl_crystal_F_000 4846
_exptl_crystal_size_max 0.400
_exptl_crystal_size_mid 0.300
_exptl_crystal_size_min 0.200
_platon_squeeze_details
;
;
_refine_diff_density_max 3.333
_refine_diff_density_min -2.086
_refine_diff_density_rms 0.080
_refine_ls_extinction_method none
_refine_ls_goodness_of_fit_ref 1.089
_refine_ls_hydrogen_treatment constr
_refine_ls_matrix_type full
_refine_ls_number_parameters 2529
_refine_ls_number_reflns 86776
_refine_ls_number_restraints 10
_refine_ls_restrained_S_all 1.090
_refine_ls_R_factor_all 0.0925
_refine_ls_R_factor_gt 0.0803
_refine_ls_shift/su_max 0.005
_refine_ls_shift/su_mean 0.000
_refine_ls_structure_factor_coef Fsqd
_refine_ls_weighting_details 'w=1/[\s^2^(Fo^2^)+(0.1778P)^2^] where P=(Fo^2^+2Fc^2^)/3'
_refine_ls_weighting_scheme calc
_refine_ls_wR_factor_gt 0.2426
_refine_ls_wR_factor_ref 0.2575
_reflns_Friedel_coverage 0.000
_reflns_number_gt 62339
_reflns_number_total 86776
_reflns_threshold_expression 'I > 2\s(I)'
_cod_data_source_file ja8b03946_si_003.cif
_cod_data_source_block MB3
_cod_original_cell_volume 23869(11)
_cod_database_code 4132438
_shelx_space_group_comment
;
The symmetry employed for this shelxl refinement is uniquely defined
by the following loop, which should always be used as a source of
symmetry information in preference to the above space-group names.
They are only intended as comments.
;
_shelxl_version_number 2013-4

loop_
_space_group_symop_operation_xyz
'x, y, z'
'-x, -y, -z'

loop_
_atom_site_label
_atom_site_type_symbol
_atom_site_fract_x
_atom_site_fract_y
_atom_site_fract_z
_atom_site_U_iso_or_equiv
_atom_site_adp_type
_atom_site_occupancy
_atom_site_site_symmetry_order
_atom_site_calc_flag
_atom_site_refinement_flags_posn
_atom_site_refinement_flags_adp
Pd1 Pd 0.67063(2) 0.57580(2) 0.40893(2) 0.09047(10) Uani 1 1 d . .
Pd2 Pd 1.04432(2) 0.87066(2) 0.82613(2) 0.1453(2) Uani 1 1 d . .
Pd3 Pd 0.73563(2) 0.79759(2) 1.01996(2) 0.10505(13) Uani 1 1 d . .
Pd4 Pd 0.76702(2) 0.03252(2) 0.33051(2) 0.10307(12) Uani 1 1 d . .
Pd5 Pd 1.15164(2) 0.35353(2) 0.77543(2) 0.07529(9) Uani 1 1 d . .
Pd6 Pd 0.83124(2) 0.26026(2) 0.94537(2) 0.08547(10) Uani 1 1 d . .
Pd7 Pd 0.45162(2) 0.33164(2) 0.85879(2) 0.06748(8) Uani 1 1 d . .
Pd8 Pd 0.36093(2) 0.11324(2) 0.24278(2) 0.09667(11) Uani 1 1 d . .
C149 C 1.1177(4) 0.9492(3) 0.9266(5) 0.244(6) Uani 1 1 d D .
H14A H 1.1065 0.9204 0.9305 0.366 Uiso 1 1 calc R U
H14B H 1.1312 0.9826 0.9594 0.366 Uiso 1 1 calc R U
H14C H 1.1430 0.9468 0.9139 0.366 Uiso 1 1 calc R U
C160 C 0.6885(2) 0.6413(3) 0.3721(3) 0.144(2) Uani 1 1 d D .
H16A H 0.6893 0.6738 0.3991 0.173 Uiso 1 1 calc R U
H16B H 0.7033 0.6500 0.3521 0.173 Uiso 1 1 calc R U
C176 C 0.8338(4) 0.0485(3) 0.2823(5) 0.216(5) Uani 1 1 d . .
H17A H 0.8028 0.0404 0.2574 0.324 Uiso 1 1 calc R U
H17B H 0.8546 0.0373 0.2653 0.324 Uiso 1 1 calc R U
H17C H 0.8505 0.0862 0.3080 0.324 Uiso 1 1 calc R U
C196 C 0.6487(3) 0.3661(4) 0.2703(3) 0.173(3) Uani 1 1 d . .
H19G H 0.6173 0.3569 0.2726 0.260 Uiso 1 1 calc R U
H19H H 0.6740 0.3701 0.2982 0.260 Uiso 1 1 calc R U
H19I H 0.6458 0.3384 0.2379 0.260 Uiso 1 1 calc R U
C151 C 0.6386(3) 0.8065(3) 0.9947(4) 0.172(4) Uani 1 1 d D .
H15A H 0.6516 0.8261 0.9815 0.258 Uiso 1 1 calc R U
H15B H 0.6146 0.8176 1.0060 0.258 Uiso 1 1 calc R U
H15C H 0.6227 0.7691 0.9679 0.258 Uiso 1 1 calc R U
C197 C 0.2382(3) 0.5038(4) 0.7511(4) 0.196(4) Uani 1 1 d . .
H19M H 0.2623 0.5345 0.7566 0.295 Uiso 1 1 calc R U
H19N H 0.2074 0.4903 0.7225 0.295 Uiso 1 1 calc R U
H19O H 0.2506 0.4768 0.7435 0.295 Uiso 1 1 calc R U
C118 C 0.54479(12) 0.48240(13) 0.79568(12) 0.0669(7) Uani 1 1 d . .
C116 C 0.55637(14) 0.49773(15) 0.73281(14) 0.0796(9) Uani 1 1 d . .
C114 C 0.59492(14) 0.56650(14) 0.82327(13) 0.0749(8) Uani 1 1 d . .
C60 C 1.02103(13) 0.44304(15) 0.88767(18) 0.0854(10) Uani 1 1 d . .
C124 C 0.54421(15) 0.47904(14) 0.67828(13) 0.0787(9) Uani 1 1 d . .
C119 C 0.52204(11) 0.44752(13) 0.81184(12) 0.0660(7) Uani 1 1 d . .
C133 C 0.53609(16) 0.43677(17) 0.45880(14) 0.0861(10) Uani 1 1 d . .
C132 C 0.48254(16) 0.35319(16) 0.43125(14) 0.0867(10) Uani 1 1 d . .
C42 C 0.89310(15) 0.73040(15) 0.94372(16) 0.0822(9) Uani 1 1 d . .
C55 C 0.97139(14) 0.54743(15) 0.91671(16) 0.0821(9) Uani 1 1 d . .
C25 C 0.98067(16) 0.32266(17) 0.59559(18) 0.0949(11) Uani 1 1 d . .
C5 C 0.74737(18) 0.6128(2) 0.50809(19) 0.1005(12) Uani 1 1 d . .
H5 H 0.7337 0.6369 0.5215 0.121 Uiso 1 1 calc R U
C62 C 0.95637(14) 0.47174(16) 0.92768(17) 0.0858(10) Uani 1 1 d . .
H62 H 0.9342 0.4807 0.9418 0.103 Uiso 1 1 calc R U
C129 C 0.54325(14) 0.51258(15) 0.66186(14) 0.0805(9) Uani 1 1 d . .
H129 H 0.5501 0.5479 0.6852 0.097 Uiso 1 1 calc R U
C134 C 0.54161(16) 0.45780(16) 0.51059(15) 0.0843(10) Uani 1 1 d . .
H134 H 0.5621 0.4934 0.5369 0.101 Uiso 1 1 calc R U
C46 C 0.94748(15) 0.74397(15) 0.90820(17) 0.0868(10) Uani 1 1 d . .
C69 C 1.09081(15) 0.45490(17) 0.8585(2) 0.0983(13) Uani 1 1 d . .
H69 H 1.0966 0.4904 0.8720 0.118 Uiso 1 1 calc R U
C84 C 0.72724(16) 0.20557(18) 0.79685(17) 0.0926(11) Uani 1 1 d . .
H84 H 0.7194 0.1794 0.7629 0.111 Uiso 1 1 calc R U
C82 C 0.65546(15) 0.22677(19) 0.76745(15) 0.0913(11) Uani 1 1 d . .
C135 C 0.45235(16) 0.29764(16) 0.38648(15) 0.0906(10) Uani 1 1 d . .
C96 C 0.60261(19) 0.0877(2) 0.40299(16) 0.1081(14) Uani 1 1 d . .
C61 C 0.96466(14) 0.42717(16) 0.92080(16) 0.0838(9) Uani 1 1 d . .
C83 C 0.69879(14) 0.23652(17) 0.80768(15) 0.0853(10) Uani 1 1 d . .
C68 C 1.05326(14) 0.42358(16) 0.86344(19) 0.0898(11) Uani 1 1 d . .
C85 C 0.76524(15) 0.21463(17) 0.83602(16) 0.0862(10) Uani 1 1 d . .
H85 H 0.7838 0.1947 0.8284 0.103 Uiso 1 1 calc R U
C53 C 0.96034(15) 0.59760(16) 0.87992(17) 0.0870(10) Uani 1 1 d . .
H53 H 0.9615 0.6044 0.8550 0.104 Uiso 1 1 calc R U
C67 C 0.91024(15) 0.40409(17) 0.96156(16) 0.0892(10) Uani 1 1 d . .
H67 H 0.9117 0.4383 0.9780 0.107 Uiso 1 1 calc R U
C70 C 1.11886(14) 0.43486(16) 0.83461(18) 0.0888(10) Uani 1 1 d . .
H70 H 1.1432 0.4567 0.8318 0.107 Uiso 1 1 calc R U
C76 C 0.49758(15) 0.23970(17) 0.74598(16) 0.0886(10) Uani 1 1 d . .
H76 H 0.4840 0.2180 0.7101 0.106 Uiso 1 1 calc R U
C140 C 0.56581(17) 0.47064(17) 0.44681(15) 0.0879(10) Uani 1 1 d . .
C66 C 0.88265(16) 0.36708(19) 0.96711(18) 0.0933(11) Uani 1 1 d . .
H66 H 0.8656 0.3768 0.9878 0.112 Uiso 1 1 calc R U
C27 C 1.06674(15) 0.37280(17) 0.66556(18) 0.0996(13) Uani 1 1 d . .
H27 H 1.0715 0.4002 0.6605 0.119 Uiso 1 1 calc R U
C38 C 0.81031(19) 0.74962(19) 1.01258(17) 0.1026(13) Uani 1 1 d . .
H38 H 0.8007 0.7401 1.0334 0.123 Uiso 1 1 calc R U
C79 C 0.56954(16) 0.21131(19) 0.69907(16) 0.0962(12) Uani 1 1 d . .
H79 H 0.5401 0.2064 0.6763 0.115 Uiso 1 1 calc R U
C80 C 0.60352(18) 0.1976(2) 0.68179(17) 0.1033(13) Uani 1 1 d . .
C155 C 0.8259(5) 0.9087(3) 1.0925(4) 0.237(6) Uani 1 1 d . .
H15D H 0.8497 0.8970 1.0814 0.356 Uiso 1 1 calc R U
H15E H 0.8432 0.9407 1.1268 0.356 Uiso 1 1 calc R U
H15F H 0.8078 0.9158 1.0694 0.356 Uiso 1 1 calc R U
C136 C 0.41637(16) 0.26064(17) 0.38791(16) 0.0952(11) Uani 1 1 d . .
H136 H 0.4111 0.2712 0.4177 0.114 Uiso 1 1 calc R U
C7 C 0.8593(2) 0.5361(2) 0.5476(2) 0.1190(16) Uani 1 1 d . .
H7 H 0.8359 0.5024 0.5193 0.143 Uiso 1 1 calc R U
C130 C 0.51505(15) 0.42295(15) 0.52049(14) 0.0822(9) Uani 1 1 d . .
C39 C 0.84370(19) 0.73397(19) 0.99528(18) 0.1030(13) Uani 1 1 d . .
H39 H 0.8571 0.7144 1.0046 0.124 Uiso 1 1 calc R U
C105 C 0.44368(19) 0.0915(2) 0.35220(18) 0.1051(13) Uani 1 1 d . .
H105 H 0.4382 0.0864 0.3770 0.126 Uiso 1 1 calc R U
C47 C 0.97192(15) 0.77545(14) 0.89101(16) 0.0849(10) Uani 1 1 d . .
C157 C 0.5896(2) 0.6070(3) 0.3894(3) 0.1245(18) Uani 1 1 d . .
H15G H 0.5735 0.5877 0.4014 0.187 Uiso 1 1 calc R U
H15H H 0.5652 0.6104 0.3673 0.187 Uiso 1 1 calc R U
H15I H 0.6139 0.6418 0.4185 0.187 Uiso 1 1 calc R U
C107 C 0.4558(2) 0.1066(2) 0.27961(18) 0.1052(13) Uani 1 1 d . .
H107 H 0.4596 0.1103 0.2536 0.126 Uiso 1 1 calc R U
C138 C 0.43404(18) 0.2235(2) 0.30036(17) 0.1064(13) Uani 1 1 d . .
H138 H 0.4404 0.2109 0.2710 0.128 Uiso 1 1 calc R U
C144 C 0.58501(18) 0.52682(18) 0.47773(17) 0.0943(11) Uani 1 1 d . .
H144 H 0.5782 0.5442 0.5062 0.113 Uiso 1 1 calc R U
C32 C 0.87585(17) 0.21158(18) 0.47462(17) 0.0976(12) Uani 1 1 d . .
C86 C 0.75162(17) 0.2819(2) 0.89730(17) 0.1016(13) Uani 1 1 d . .
H86 H 0.7606 0.3083 0.9315 0.122 Uiso 1 1 calc R U
C1 C 0.74184(17) 0.53424(19) 0.43645(19) 0.0958(11) Uani 1 1 d . .
H1 H 0.7248 0.5065 0.4016 0.115 Uiso 1 1 calc R U
C183 C 0.8116(2) 0.2055(3) 0.9905(3) 0.166(3) Uani 1 1 d . .
H18A H 0.7999 0.2209 1.0170 0.199 Uiso 1 1 calc R U
H18B H 0.8022 0.1685 0.9789 0.199 Uiso 1 1 calc R U
C26 C 0.97515(17) 0.36637(18) 0.59862(19) 0.1028(13) Uani 1 1 d . .
H26 H 0.9982 0.4005 0.6266 0.123 Uiso 1 1 calc R U
C37 C 0.80293(19) 0.79020(17) 0.96845(18) 0.0968(12) Uani 1 1 d . .
H37 H 0.7878 0.8080 0.9579 0.116 Uiso 1 1 calc R U
C34 C 0.81868(18) 0.1465(2) 0.38559(18) 0.1075(14) Uani 1 1 d . .
H34 H 0.8015 0.1385 0.3529 0.129 Uiso 1 1 calc R U
C139 C 0.46171(17) 0.27702(18) 0.34301(15) 0.0980(12) Uani 1 1 d . .
H139 H 0.4872 0.2993 0.3418 0.118 Uiso 1 1 calc R U
C169 C 0.46100(17) 0.2739(2) 0.9078(2) 0.0992(12) Uani 1 1 d . .
H300 H 0.4782 0.2566 0.8891 0.149 Uiso 1 1 calc R U
H301 H 0.4464 0.2541 0.9201 0.149 Uiso 1 1 calc R U
H16C H 0.4842 0.3094 0.9366 0.149 Uiso 1 1 calc R U
C2 C 0.7826(2) 0.5350(2) 0.46841(19) 0.1062(13) Uani 1 1 d . .
H2 H 0.7942 0.5089 0.4552 0.127 Uiso 1 1 calc R U
C87 C 0.71258(16) 0.2743(2) 0.85898(16) 0.0972(12) Uani 1 1 d . .
H87 H 0.6949 0.2950 0.8677 0.117 Uiso 1 1 calc R U
C64 C 0.93360(15) 0.33844(18) 0.90785(19) 0.0951(11) Uani 1 1 d . .
H64 H 0.9512 0.3277 0.8880 0.114 Uiso 1 1 calc R U
C48 C 1.01810(16) 0.7803(2) 0.89084(19) 0.1034(13) Uani 1 1 d . .
H48 H 1.0344 0.7626 0.9002 0.124 Uiso 1 1 calc R U
C106 C 0.40627(19) 0.0918(2) 0.31898(17) 0.1020(12) Uani 1 1 d . .
H106 H 0.3755 0.0858 0.3207 0.122 Uiso 1 1 calc R U
C81 C 0.64824(18) 0.2043(2) 0.71574(17) 0.1010(12) Uani 1 1 d . .
H81 H 0.6716 0.1945 0.7044 0.121 Uiso 1 1 calc R U
C8 C 0.9031(2) 0.5430(2) 0.5840(2) 0.1218(17) Uani 1 1 d . .
C22 C 0.93680(19) 0.3604(2) 0.5616(2) 0.1081(14) Uani 1 1 d . .
C65 C 0.90477(15) 0.30368(17) 0.91456(18) 0.0898(11) Uani 1 1 d . .
H65 H 0.9027 0.2692 0.8982 0.108 Uiso 1 1 calc R U
C103 C 0.6468(2) 0.0780(2) 0.34547(17) 0.1078(14) Uani 1 1 d . .
H103 H 0.6265 0.0886 0.3294 0.129 Uiso 1 1 calc R U
C51 C 0.9476(2) 0.80213(19) 0.8739(2) 0.1150(16) Uani 1 1 d . .
H51 H 0.9167 0.7998 0.8743 0.138 Uiso 1 1 calc R U
C141 C 0.57266(19) 0.4466(2) 0.40184(18) 0.0997(12) Uani 1 1 d . .
H141 H 0.5573 0.4098 0.3786 0.120 Uiso 1 1 calc R U
C98 C 0.53503(18) 0.1151(2) 0.43703(17) 0.1023(12) Uani 1 1 d . .
H98 H 0.5108 0.1233 0.4477 0.123 Uiso 1 1 calc R U
C11 C 0.9548(2) 0.6905(2) 0.6748(2) 0.1102(14) Uani 1 1 d . .
C36 C 0.87095(19) 0.17024(19) 0.47959(19) 0.1088(14) Uani 1 1 d . .
H36 H 0.8890 0.1769 0.5114 0.131 Uiso 1 1 calc R U
C143 C 0.61427(17) 0.55554(19) 0.46470(18) 0.0927(11) Uani 1 1 d . .
H143 H 0.6285 0.5926 0.4857 0.111 Uiso 1 1 calc R U
C14 C 1.0293(2) 0.7611(3) 0.7494(3) 0.1293(18) Uani 1 1 d . .
H14 H 1.0619 0.7732 0.7720 0.155 Uiso 1 1 calc R U
C172 C 0.4105(2) 0.3517(2) 0.9306(2) 0.1100(15) Uani 1 1 d . .
H17D H 0.4420 0.3644 0.9584 0.132 Uiso 1 1 calc R U
H17E H 0.3883 0.3631 0.9457 0.132 Uiso 1 1 calc R U
C171 C 0.38917(19) 0.2952(2) 0.8981(2) 0.1053(13) Uani 1 1 d . .
H17F H 0.3569 0.2824 0.8712 0.126 Uiso 1 1 calc R U
H17G H 0.3840 0.2807 0.9182 0.126 Uiso 1 1 calc R U
C192 C 1.18592(18) 0.3433(2) 0.8608(2) 0.1066(14) Uani 1 1 d . .
H19A H 1.1596 0.3523 0.8683 0.160 Uiso 1 1 calc R U
H19B H 1.2119 0.3537 0.8920 0.160 Uiso 1 1 calc R U
H19C H 1.1729 0.3055 0.8361 0.160 Uiso 1 1 calc R U
C3 C 0.8060(2) 0.5768(2) 0.5217(2) 0.1068(14) Uani 1 1 d . .
C35 C 0.8390(2) 0.1169(2) 0.43741(19) 0.1104(14) Uani 1 1 d . .
H35 H 0.8354 0.0888 0.4413 0.132 Uiso 1 1 calc R U
C173 C 0.37229(15) 0.36731(19) 0.86396(18) 0.0920(11) Uani 1 1 d . .
H17H H 0.3803 0.3807 0.8441 0.138 Uiso 1 1 calc R U
H17I H 0.3560 0.3862 0.8829 0.138 Uiso 1 1 calc R U
H17J H 0.3504 0.3300 0.8411 0.138 Uiso 1 1 calc R U
C153 C 0.7096(4) 0.8767(2) 1.0842(4) 0.183(4) Uani 1 1 d D .
H15J H 0.7141 0.8979 1.0700 0.220 Uiso 1 1 calc R U
H15K H 0.6904 0.8870 1.1040 0.220 Uiso 1 1 calc R U
C15 C 1.0054(2) 0.7087(2) 0.7081(2) 0.1255(17) Uani 1 1 d . .
H15 H 1.0215 0.6861 0.7022 0.151 Uiso 1 1 calc R U
C189 C 1.2358(3) 0.3255(4) 0.7759(3) 0.164(3) Uani 1 1 d D .
H312 H 1.2308 0.2897 0.7660 0.196 Uiso 1 1 calc R U
H313 H 1.2668 0.3418 0.7751 0.196 Uiso 1 1 calc R U
C12 C 0.9372(2) 0.7285(2) 0.6862(2) 0.1233(17) Uani 1 1 d . .
H12 H 0.9051 0.7180 0.6634 0.148 Uiso 1 1 calc R U
C187 C 1.1646(2) 0.2670(2) 0.6965(2) 0.1185(15) Uani 1 1 d . .
H18C H 1.1614 0.2461 0.7107 0.178 Uiso 1 1 calc R U
H18D H 1.1814 0.2564 0.6744 0.178 Uiso 1 1 calc R U
H18E H 1.1321 0.2617 0.6769 0.178 Uiso 1 1 calc R U
C159 C 0.6404(2) 0.6061(3) 0.3409(3) 0.136(2) Uani 1 1 d D .
H15L H 0.6388 0.5800 0.3080 0.163 Uiso 1 1 calc R U
H15M H 0.6216 0.6250 0.3344 0.163 Uiso 1 1 calc R U
C94 C 0.57504(19) 0.1182(2) 0.47002(17) 0.1120(16) Uani 1 1 d . .
C181 C 0.7598(2) 0.1512(2) 0.9021(2) 0.1272(18) Uani 1 1 d . .
H18F H 0.7411 0.1508 0.8731 0.191 Uiso 1 1 calc R U
H18G H 0.7378 0.1278 0.9069 0.191 Uiso 1 1 calc R U
H18H H 0.7851 0.1393 0.8957 0.191 Uiso 1 1 calc R U
C16 C 0.91132(17) 0.49434(13) 0.57527(17) 0.1204(17) Uani 1 1 d G .
C21 C 0.9483(2) 0.50183(12) 0.61648(16) 0.279(8) Uani 1 1 d G .
H21 H 0.9669 0.5356 0.6470 0.335 Uiso 1 1 calc R U
C20 C 0.9576(2) 0.45887(15) 0.61210(17) 0.264(7) Uani 1 1 d G .
H20 H 0.9823 0.4639 0.6397 0.317 Uiso 1 1 calc R U
C19 C 0.92984(19) 0.40841(12) 0.56651(16) 0.131(2) Uani 1 1 d G .
C18 C 0.8928(2) 0.40092(13) 0.52530(17) 0.263(7) Uani 1 1 d G .
H18 H 0.8743 0.3672 0.4948 0.316 Uiso 1 1 calc R U
C17 C 0.8836(2) 0.44388(16) 0.52968(18) 0.294(9) Uani 1 1 d G .
H17 H 0.8588 0.4389 0.5021 0.352 Uiso 1 1 calc R U
C49 C 1.0396(2) 0.8124(2) 0.8764(2) 0.1145(15) Uani 1 1 d . .
H49 H 1.0717 0.8179 0.8785 0.137 Uiso 1 1 calc R U
C152 C 0.6592(2) 0.7869(2) 1.0591(2) 0.1268(19) Uani 1 1 d . .
H315 H 0.6445 0.7495 1.0327 0.190 Uiso 1 1 calc R U
H314 H 0.6339 0.7970 1.0684 0.190 Uiso 1 1 calc R U
H15N H 0.6850 0.7946 1.0890 0.190 Uiso 1 1 calc R U
C165 C 0.2661(3) 0.0728(4) 0.1611(3) 0.181(3) Uani 1 1 d D .
H16D H 0.2451 0.0584 0.1738 0.217 Uiso 1 1 calc R U
H16E H 0.2454 0.0755 0.1350 0.217 Uiso 1 1 calc R U
C166 C 0.2897(3) 0.0373(3) 0.1383(3) 0.181(4) Uani 1 1 d D .
H16F H 0.3095 0.0507 0.1240 0.217 Uiso 1 1 calc R U
H16G H 0.2643 0.0018 0.1107 0.217 Uiso 1 1 calc R U
C154 C 0.7577(3) 0.8873(3) 1.1178(3) 0.194(5) Uani 1 1 d D .
H15O H 0.7523 0.8709 1.1363 0.233 Uiso 1 1 calc R U
H15P H 0.7754 0.9255 1.1431 0.233 Uiso 1 1 calc R U
C195 C 0.6157(4) 0.4080(3) 0.2187(3) 0.174(3) Uani 1 1 d . .
H19J H 0.6170 0.3813 0.1885 0.261 Uiso 1 1 calc R U
H19K H 0.6187 0.4387 0.2175 0.261 Uiso 1 1 calc R U
H19L H 0.5845 0.3939 0.2196 0.261 Uiso 1 1 calc R U
C163 C 0.2847(3) 0.1577(3) 0.2372(3) 0.148(2) Uani 1 1 d . .
H16H H 0.2639 0.1360 0.2444 0.222 Uiso 1 1 calc R U
H16I H 0.2650 0.1687 0.2195 0.222 Uiso 1 1 calc R U
H16J H 0.3112 0.1886 0.2691 0.222 Uiso 1 1 calc R U
C191 C 1.2323(2) 0.4284(2) 0.8790(2) 0.142(2) Uani 1 1 d . .
H19D H 1.2534 0.4445 0.8678 0.213 Uiso 1 1 calc R U
H19E H 1.2523 0.4351 0.9113 0.213 Uiso 1 1 calc R U
H19F H 1.2084 0.4435 0.8833 0.213 Uiso 1 1 calc R U
C89 C 0.61980(16) 0.1447(2) 0.60396(12) 0.151(3) Uani 1 1 d G .
H89 H 0.6417 0.1380 0.6233 0.181 Uiso 1 1 calc R U
C90 C 0.61229(18) 0.1254(2) 0.55309(13) 0.196(4) Uani 1 1 d G .
H90 H 0.6291 0.1058 0.5384 0.235 Uiso 1 1 calc R U
C91 C 0.57961(18) 0.1355(2) 0.52413(11) 0.127(2) Uani 1 1 d G .
C92 C 0.5544(2) 0.1648(2) 0.54604(13) 0.187(4) Uani 1 1 d G .
H92 H 0.5326 0.1716 0.5267 0.224 Uiso 1 1 calc R U
C93 C 0.56193(19) 0.1841(2) 0.59691(13) 0.197(4) Uani 1 1 d G .
H93 H 0.5451 0.2037 0.6116 0.237 Uiso 1 1 calc R U
C88 C 0.59462(15) 0.17401(19) 0.62587(10) 0.1116(15) Uani 1 1 d G .
C167 C 0.2944(3) 0.0009(2) 0.1952(2) 0.157(3) Uani 1 1 d . .
H16K H 0.3166 -0.0046 0.2172 0.235 Uiso 1 1 calc R U
H16L H 0.2712 -0.0328 0.1639 0.235 Uiso 1 1 calc R U
H16M H 0.2764 0.0183 0.2127 0.235 Uiso 1 1 calc R U
C188 C 1.2134(2) 0.3524(2) 0.7187(2) 0.1145(15) Uani 1 1 d . .
H18I H 1.1866 0.3524 0.6956 0.172 Uiso 1 1 calc R U
H18J H 1.2313 0.3359 0.7004 0.172 Uiso 1 1 calc R U
H18K H 1.2357 0.3884 0.7470 0.172 Uiso 1 1 calc R U
C168 C 0.3598(3) 0.0121(2) 0.1633(2) 0.1327(19) Uani 1 1 d . .
H16N H 0.3853 0.0382 0.1643 0.199 Uiso 1 1 calc R U
H16O H 0.3411 -0.0188 0.1284 0.199 Uiso 1 1 calc R U
H16P H 0.3751 0.0022 0.1851 0.199 Uiso 1 1 calc R U
C190 C 1.2391(3) 0.3549(4) 0.8257(3) 0.167(3) Uani 1 1 d D .
H306 H 1.2454 0.3349 0.8403 0.200 Uiso 1 1 calc R U
H307 H 1.2695 0.3872 0.8443 0.200 Uiso 1 1 calc R U
C178 C 0.7499(4) -0.0596(3) 0.2390(4) 0.203(5) Uani 1 1 d D .
H308 H 0.7369 -0.0981 0.2170 0.243 Uiso 1 1 calc R U
H309 H 0.7468 -0.0463 0.2171 0.243 Uiso 1 1 calc R U
C194 C 0.4743(3) 0.4202(3) 0.0770(2) 0.142(2) Uani 1 1 d . .
H19S H 0.4875 0.4465 0.1134 0.213 Uiso 1 1 calc R U
H19T H 0.4465 0.4237 0.0591 0.213 Uiso 1 1 calc R U
H19U H 0.4998 0.4256 0.0650 0.213 Uiso 1 1 calc R U
C161 C 0.7603(3) 0.6695(3) 0.4446(3) 0.140(2) Uani 1 1 d . .
H16Q H 0.7468 0.6915 0.4650 0.210 Uiso 1 1 calc R U
H16R H 0.7822 0.6894 0.4368 0.210 Uiso 1 1 calc R U
H16S H 0.7786 0.6586 0.4636 0.210 Uiso 1 1 calc R U
C175 C 0.8685(3) 0.0339(4) 0.3575(3) 0.173(3) Uani 1 1 d . .
H310 H 0.8844 0.0720 0.3809 0.259 Uiso 1 1 calc R U
H311 H 0.8919 0.0212 0.3466 0.259 Uiso 1 1 calc R U
H17M H 0.8570 0.0185 0.3747 0.259 Uiso 1 1 calc R U
C182 C 0.7424(3) 0.2203(3) 0.9616(4) 0.164(3) Uani 1 1 d . .
H18L H 0.7568 0.2574 0.9889 0.245 Uiso 1 1 calc R U
H18M H 0.7270 0.1994 0.9725 0.245 Uiso 1 1 calc R U
H18N H 0.7177 0.2138 0.9316 0.245 Uiso 1 1 calc R U
C184 C 0.8596(2) 0.2284(4) 1.0133(4) 0.189(4) Uani 1 1 d . .
H316 H 0.8721 0.2012 1.0013 0.227 Uiso 1 1 calc R U
H319 H 0.8695 0.2447 1.0501 0.227 Uiso 1 1 calc R U
C145 C 1.0274(3) 0.8965(4) 0.7463(4) 0.191(4) Uani 1 1 d . .
H14D H 1.0064 0.8593 0.7203 0.287 Uiso 1 1 calc R U
H14E H 1.0375 0.9139 0.7302 0.287 Uiso 1 1 calc R U
H14F H 1.0093 0.9125 0.7645 0.287 Uiso 1 1 calc R U
C156 C 0.8251(3) 0.8482(4) 1.1282(3) 0.169(3) Uani 1 1 d . .
H15Q H 0.8018 0.8201 1.1269 0.253 Uiso 1 1 calc R U
H15R H 0.8445 0.8780 1.1636 0.253 Uiso 1 1 calc R U
H15S H 0.8469 0.8358 1.1136 0.253 Uiso 1 1 calc R U
C150 C 1.0410(3) 0.9605(3) 0.9155(3) 0.170(3) Uani 1 1 d . .
H15T H 1.0092 0.9516 0.8910 0.256 Uiso 1 1 calc R U
H15U H 1.0566 0.9981 0.9418 0.256 Uiso 1 1 calc R U
H15V H 1.0361 0.9412 0.9312 0.256 Uiso 1 1 calc R U
C186 C 0.9095(2) 0.3297(3) 1.0544(2) 0.163(3) Uani 1 1 d . .
H318 H 0.9186 0.3534 1.0439 0.244 Uiso 1 1 calc R U
H317 H 0.9388 0.3354 1.0797 0.244 Uiso 1 1 calc R U
H18Q H 0.8861 0.3365 1.0691 0.244 Uiso 1 1 calc R U
C193 C 0.5002(3) 0.3717(4) 0.1196(3) 0.188(3) Uani 1 1 d . .
H19V H 0.5282 0.3670 0.1127 0.281 Uiso 1 1 calc R U
H19W H 0.4878 0.3494 0.1305 0.281 Uiso 1 1 calc R U
H19X H 0.5105 0.4083 0.1463 0.281 Uiso 1 1 calc R U
C127 C 0.52437(14) 0.44241(14) 0.57512(14) 0.0785(9) Uani 1 1 d . .
C31 C 1.02152(15) 0.32703(17) 0.63426(18) 0.0924(11) Uani 1 1 d . .
C58 C 0.98105(15) 0.50253(16) 0.91353(17) 0.0884(10) Uani 1 1 d . .
C75 C 0.54472(14) 0.25178(17) 0.77280(15) 0.0849(9) Uani 1 1 d . .
C78 C 0.57854(14) 0.23273(18) 0.75055(15) 0.0868(10) Uani 1 1 d . .
C54 C 0.96994(15) 0.55671(17) 0.87799(17) 0.0875(10) Uani 1 1 d . .
H54 H 0.9757 0.5344 0.8504 0.105 Uiso 1 1 calc R U
C137 C 0.38923(17) 0.20928(17) 0.34542(17) 0.0961(11) Uani 1 1 d . .
H137 H 0.3637 0.1862 0.3458 0.115 Uiso 1 1 calc R U
C44 C 0.93641(14) 0.67386(15) 0.92106(16) 0.0834(9) Uani 1 1 d . .
C77 C 0.46827(14) 0.25831(16) 0.76962(15) 0.0831(9) Uani 1 1 d . .
H77 H 0.4350 0.2477 0.7497 0.100 Uiso 1 1 calc R U
C28 C 1.10308(15) 0.37737(16) 0.70274(17) 0.0923(11) Uani 1 1 d . .
H28 H 1.1326 0.4083 0.7230 0.111 Uiso 1 1 calc R U
C23 C 0.90278(18) 0.30967(18) 0.5202(2) 0.1065(14) Uani 1 1 d . .
H23 H 0.8754 0.3040 0.4945 0.128 Uiso 1 1 calc R U
C10 C 0.9245(2) 0.6366(2) 0.6310(2) 0.1108(14) Uani 1 1 d . .
C73 C 0.53459(14) 0.30436(16) 0.84950(15) 0.0808(9) Uani 1 1 d . .
H73 H 0.5474 0.3263 0.8853 0.097 Uiso 1 1 calc R U
C41 C 0.83730(19) 0.77647(18) 0.95056(19) 0.0980(12) Uani 1 1 d . .
H41 H 0.8466 0.7867 0.9301 0.118 Uiso 1 1 calc R U
C63 C 0.93680(13) 0.38943(15) 0.93030(16) 0.0823(9) Uani 1 1 d . .
C6 C 0.8535(2) 0.5803(2) 0.5561(2) 0.1109(14) Uani 1 1 d . .
C99 C 0.64203(18) 0.0746(2) 0.38592(16) 0.1035(13) Uani 1 1 d . .
C104 C 0.49047(17) 0.09859(19) 0.34992(16) 0.0983(12) Uani 1 1 d . .
C29 C 1.05505(15) 0.29424(16) 0.68156(18) 0.0938(11) Uani 1 1 d . .
H29 H 1.0503 0.2676 0.6877 0.113 Uiso 1 1 calc R U
C142 C 0.6027(2) 0.4785(2) 0.39202(18) 0.1029(13) Uani 1 1 d . .
H142 H 0.6090 0.4622 0.3630 0.123 Uiso 1 1 calc R U
C95 C 0.6089(2) 0.1042(2) 0.45338(18) 0.1153(15) Uani 1 1 d . .
H95 H 0.6364 0.1054 0.4753 0.138 Uiso 1 1 calc R U
C40 C 0.85764(16) 0.74731(16) 0.96364(16) 0.0879(10) Uani 1 1 d . .
C9 C 0.9376(2) 0.5950(2) 0.6246(2) 0.1203(17) Uani 1 1 d . .
H9 H 0.9684 0.6016 0.6466 0.144 Uiso 1 1 calc R U
C174 C 0.45290(17) 0.43369(18) 0.93930(18) 0.0958(11) Uani 1 1 d . .
H17N H 0.4845 0.4378 0.9596 0.144 Uiso 1 1 calc R U
H17O H 0.4379 0.4502 0.9616 0.144 Uiso 1 1 calc R U
H17P H 0.4579 0.4503 0.9213 0.144 Uiso 1 1 calc R U
C97 C 0.52943(17) 0.0998(2) 0.38651(16) 0.0992(12) Uani 1 1 d . .
C101 C 0.7047(2) 0.0414(2) 0.38777(19) 0.1100(14) Uani 1 1 d . .
H101 H 0.7247 0.0303 0.4036 0.132 Uiso 1 1 calc R U
C4 C 0.7899(2) 0.6155(2) 0.5413(2) 0.1099(14) Uani 1 1 d . .
H4 H 0.8065 0.6435 0.5761 0.132 Uiso 1 1 calc R U
C108 C 0.49612(18) 0.1074(2) 0.31398(16) 0.1053(13) Uani 1 1 d . .
H108 H 0.5266 0.1141 0.3117 0.126 Uiso 1 1 calc R U
C100 C 0.6688(2) 0.0536(2) 0.40430(18) 0.1151(15) Uani 1 1 d . .
H100 H 0.6629 0.0472 0.4283 0.138 Uiso 1 1 calc R U
C33 C 0.84852(18) 0.2005(2) 0.42599(19) 0.1102(14) Uani 1 1 d . .
H33 H 0.8501 0.2275 0.4208 0.132 Uiso 1 1 calc R U
C50 C 0.9686(2) 0.8299(2) 0.8575(2) 0.1160(16) Uani 1 1 d . .
H50 H 0.9512 0.8451 0.8450 0.139 Uiso 1 1 calc R U
C162 C 0.7395(2) 0.5915(3) 0.3630(3) 0.139(2) Uani 1 1 d . .
H16T H 0.7554 0.5758 0.3777 0.208 Uiso 1 1 calc R U
H16U H 0.7635 0.6142 0.3592 0.208 Uiso 1 1 calc R U
H16V H 0.7127 0.5638 0.3297 0.208 Uiso 1 1 calc R U
C102 C 0.68345(19) 0.0648(2) 0.32977(17) 0.1069(14) Uani 1 1 d . .
H102 H 0.6889 0.0695 0.3048 0.128 Uiso 1 1 calc R U
C170 C 0.39164(18) 0.22188(19) 0.8240(2) 0.1097(15) Uani 1 1 d . .
H17Q H 0.3732 0.2254 0.7978 0.165 Uiso 1 1 calc R U
H17R H 0.3688 0.1996 0.8291 0.165 Uiso 1 1 calc R U
H17S H 0.4135 0.2060 0.8132 0.165 Uiso 1 1 calc R U
C179 C 0.7027(3) -0.0769(2) 0.2870(3) 0.156(3) Uani 1 1 d . .
H17T H 0.7254 -0.0918 0.2936 0.234 Uiso 1 1 calc R U
H17U H 0.6705 -0.1051 0.2612 0.234 Uiso 1 1 calc R U
H17V H 0.6999 -0.0549 0.3183 0.234 Uiso 1 1 calc R U
C13 C 0.9621(3) 0.7820(2) 0.7287(3) 0.1257(18) Uani 1 1 d . .
H13 H 0.9472 0.8057 0.7348 0.151 Uiso 1 1 calc R U
C198 C 0.2878(2) 0.5572(2) 0.8595(4) 0.168(3) Uani 1 1 d . .
H19P H 0.3023 0.5328 0.8579 0.251 Uiso 1 1 calc R U
H19Q H 0.2848 0.5742 0.8917 0.251 Uiso 1 1 calc R U
H19R H 0.3088 0.5837 0.8572 0.251 Uiso 1 1 calc R U
C164 C 0.3291(3) 0.1572(4) 0.1843(3) 0.154(2) Uani 1 1 d . .
H16W H 0.3535 0.1922 0.2129 0.232 Uiso 1 1 calc R U
H16X H 0.3035 0.1601 0.1629 0.232 Uiso 1 1 calc R U
H16Y H 0.3450 0.1386 0.1644 0.232 Uiso 1 1 calc R U
C177 C 0.8013(2) -0.0380(2) 0.2725(3) 0.141(2) Uani 1 1 d D .
H17W H 0.8044 -0.0554 0.2906 0.170 Uiso 1 1 calc R U
H17X H 0.8200 -0.0462 0.2517 0.170 Uiso 1 1 calc R U
C180 C 0.6754(2) -0.0479(3) 0.2330(2) 0.156(3) Uani 1 1 d . .
H18R H 0.6551 -0.0375 0.2509 0.234 Uiso 1 1 calc R U
H18S H 0.6565 -0.0837 0.2030 0.234 Uiso 1 1 calc R U
H18T H 0.6858 -0.0243 0.2227 0.234 Uiso 1 1 calc R U
C185 C 0.9241(2) 0.2558(3) 0.9920(3) 0.149(3) Uani 1 1 d . .
H18U H 0.9093 0.2197 0.9624 0.224 Uiso 1 1 calc R U
H18V H 0.9479 0.2593 1.0205 0.224 Uiso 1 1 calc R U
H18W H 0.9407 0.2792 0.9839 0.224 Uiso 1 1 calc R U
C147 C 1.0970(6) 0.9572(3) 0.8230(5) 0.302(9) Uani 1 1 d D .
H304 H 1.0874 0.9702 0.8018 0.362 Uiso 1 1 calc R U
H305 H 1.1332 0.9730 0.8394 0.362 Uiso 1 1 calc R U
C148 C 1.0805(3) 0.9777(3) 0.8628(4) 0.198(4) Uani 1 1 d D .
H303 H 1.0487 0.9783 0.8486 0.237 Uiso 1 1 calc R U
H302 H 1.1043 1.0142 0.8896 0.237 Uiso 1 1 calc R U
C111 C 0.62752(14) 0.62151(14) 0.86762(13) 0.0775(8) Uani 1 1 d . .
C110 C 0.64993(15) 0.63238(14) 0.91669(14) 0.0821(9) Uani 1 1 d . .
H110 H 0.6447 0.6046 0.9212 0.099 Uiso 1 1 calc R U
C117 C 0.53531(14) 0.46276(14) 0.74522(14) 0.0763(8) Uani 1 1 d . .
H117 H 0.5153 0.4269 0.7196 0.092 Uiso 1 1 calc R U
C122 C 0.52509(12) 0.42850(13) 0.87573(13) 0.0679(7) Uani 1 1 d . .
H122 H 0.5421 0.4365 0.9084 0.082 Uiso 1 1 calc R U
N01R N 0.56427(15) 0.08704(17) 0.37034(14) 0.1050(11) Uani 1 1 d . .
N01U N 0.88409(17) 0.62986(18) 0.59775(18) 0.1084(11) Uani 1 1 d . .
C74 C 0.56439(14) 0.28592(18) 0.82719(15) 0.0867(10) Uani 1 1 d . .
H74 H 0.5973 0.2957 0.8476 0.104 Uiso 1 1 calc R U
C112 C 0.63676(16) 0.66688(15) 0.86512(15) 0.0823(9) Uani 1 1 d . .
H112 H 0.6231 0.6623 0.8334 0.099 Uiso 1 1 calc R U
C71 C 1.07601(13) 0.35217(16) 0.81789(18) 0.0847(10) Uani 1 1 d . .
H71 H 1.0708 0.3168 0.8036 0.102 Uiso 1 1 calc R U
C120 C 0.47755(12) 0.40306(13) 0.77895(13) 0.0711(8) Uani 1 1 d . .
H120 H 0.4609 0.3934 0.7455 0.085 Uiso 1 1 calc R U
C125 C 0.53725(15) 0.42603(14) 0.64273(14) 0.0814(9) Uani 1 1 d . .
H125 H 0.5394 0.4036 0.6537 0.098 Uiso 1 1 calc R U
C128 C 0.53198(16) 0.49310(15) 0.60989(14) 0.0833(10) Uani 1 1 d . .
H128 H 0.5296 0.5154 0.5988 0.100 Uiso 1 1 calc R U
C24 C 0.91131(18) 0.26754(18) 0.51875(19) 0.1037(13) Uani 1 1 d . .
C43 C 0.90408(14) 0.68950(16) 0.94271(17) 0.0873(10) Uani 1 1 d . .
H43 H 0.8899 0.6725 0.9564 0.105 Uiso 1 1 calc R U
C30 C 1.01963(16) 0.28785(16) 0.64366(18) 0.0984(12) Uani 1 1 d . .
H30 H 0.9917 0.2553 0.6219 0.118 Uiso 1 1 calc R U
C113 C 0.66473(16) 0.71594(16) 0.90769(16) 0.0843(10) Uani 1 1 d . .
H113 H 0.6697 0.7449 0.9049 0.101 Uiso 1 1 calc R U
C121 C 0.45756(12) 0.37297(14) 0.79499(13) 0.0704(7) Uani 1 1 d . .
H121 H 0.4274 0.3430 0.7720 0.085 Uiso 1 1 calc R U
C56 C 0.96025(16) 0.57886(16) 0.95598(18) 0.0907(11) Uani 1 1 d . .
H56 H 0.9596 0.5720 0.9810 0.109 Uiso 1 1 calc R U
C72 C 1.04721(14) 0.37084(15) 0.84132(17) 0.0853(10) Uani 1 1 d . .
H72 H 1.0226 0.3477 0.8427 0.102 Uiso 1 1 calc R U
C109 C 0.68005(16) 0.68445(15) 0.95892(15) 0.0871(10) Uani 1 1 d . .
H109 H 0.6963 0.6904 0.9909 0.104 Uiso 1 1 calc R U
C57 C 0.94977(15) 0.62150(16) 0.95855(17) 0.0867(10) Uani 1 1 d . .
H57 H 0.9438 0.6434 0.9862 0.104 Uiso 1 1 calc R U
C126 C 0.52705(15) 0.40800(16) 0.59093(14) 0.0841(9) Uani 1 1 d . .
H126 H 0.5221 0.3734 0.5674 0.101 Uiso 1 1 calc R U
C115 C 0.58518(13) 0.55005(14) 0.77224(13) 0.0760(8) Uani 1 1 d . .
H115 H 0.5983 0.5747 0.7652 0.091 Uiso 1 1 calc R U
C52 C 0.94829(14) 0.63070(16) 0.92116(18) 0.0886(10) Uani 1 1 d . .
C131 C 0.48566(15) 0.37082(15) 0.48111(14) 0.0816(9) Uani 1 1 d . .
H131 H 0.4679 0.3473 0.4872 0.098 Uiso 1 1 calc R U
C45 C 0.95930(14) 0.70179(15) 0.90347(17) 0.0858(10) Uani 1 1 d . .
H45 H 0.9814 0.6929 0.8892 0.103 Uiso 1 1 calc R U
C123 C 0.54565(12) 0.46032(13) 0.86127(13) 0.0697(7) Uani 1 1 d . .
H123 H 0.5755 0.4906 0.8847 0.084 Uiso 1 1 calc R U
C59 C 1.01496(14) 0.48756(16) 0.89316(18) 0.0873(10) Uani 1 1 d . .
H59 H 1.0329 0.5072 0.8836 0.105 Uiso 1 1 calc R U
O01B N 0.94755(13) 0.27278(14) 0.55499(14) 0.0964(9) Uani 1 1 d . .
O01C N 0.91568(13) 0.75825(12) 0.92671(13) 0.0859(8) Uani 1 1 d . .
O011 N 0.99647(12) 0.41300(14) 0.90022(14) 0.0898(9) Uani 1 1 d . .
O012 N 0.62192(13) 0.24189(15) 0.78463(12) 0.0874(8) Uani 1 1 d . .
O013 N 0.50807(13) 0.38595(13) 0.42033(12) 0.0875(8) Uani 1 1 d . .
O014 N 0.57462(11) 0.53242(11) 0.83453(11) 0.0730(6) Uani 1 1 d . .
C158 C 0.5772(2) 0.5256(3) 0.3171(2) 0.1278(18) Uani 1 1 d . .
H15W H 0.5925 0.5042 0.2992 0.192 Uiso 1 1 calc R U
H15X H 0.5546 0.5293 0.2938 0.192 Uiso 1 1 calc R U
H15Y H 0.5592 0.5087 0.3299 0.192 Uiso 1 1 calc R U
C01X N 0.61520(16) 0.5774(2) 0.35970(18) 0.1071(12) Uani 1 1 d . .
C03R N 0.72134(17) -0.04479(18) 0.26875(17) 0.1234(14) Uani 1 1 d . .
C04L N 0.30605(19) 0.1267(2) 0.20452(19) 0.1326(16) Uani 1 1 d . .
C04M N 0.78311(14) 0.20502(16) 0.94830(16) 0.1071(11) Uani 1 1 d . .
C04N N 0.82312(18) 0.01758(19) 0.3094(2) 0.1235(14) Uani 1 1 d . .
C05D N 0.71976(15) 0.62276(19) 0.39679(17) 0.1059(12) Uani 1 1 d . .
C05L N 1.01460(17) 0.83670(14) 0.85873(18) 0.1135(13) Uani 1 1 d . .
C05Y N 0.6807(3) 0.81727(18) 1.0397(3) 0.147(2) Uani 1 1 d D .
C06O N 0.88474(15) 0.27007(17) 1.00595(17) 0.1147(13) Uani 1 1 d . .
C07I N 1.0738(3) 0.9459(2) 0.8883(3) 0.174(3) Uani 1 1 d D .
C09D N 1.0812(4) 0.9031(3) 0.7904(3) 0.256(5) Uani 1 1 d D .
C042 N 1.0083(2) 0.79624(18) 0.7592(2) 0.1284(16) Uani 1 1 d . .
C049 N 0.62257(16) 0.53069(17) 0.42205(15) 0.1009(11) Uani 1 1 d . .
C057 N 0.32444(18) 0.03558(18) 0.18254(16) 0.1221(13) Uani 1 1 d . .
C067 N 0.7919(3) 0.86824(18) 1.0925(3) 0.191(4) Uani 1 1 d . .
N01G N 0.41893(11) 0.37510(14) 0.90069(13) 0.0812(8) Uani 1 1 d . .
N01J N 0.48744(10) 0.29160(11) 0.82109(11) 0.0724(6) Uani 1 1 d . .
N01P N 0.87935(12) 0.31637(14) 0.94330(13) 0.0872(8) Uani 1 1 d . .
N01Q N 0.42232(11) 0.27648(13) 0.87421(13) 0.0830(8) Uani 1 1 d . .
N01S N 1.20567(11) 0.37049(13) 0.83981(14) 0.0866(8) Uani 1 1 d . .
N01T N 0.79066(14) 0.77908(13) 0.99989(14) 0.0915(9) Uani 1 1 d . .
O6Y O 0.65800(17) 0.46486(19) 0.31643(16) 0.1345(12) Uani 1 1 d . .
N02R N 0.71185(15) 0.04492(16) 0.35029(14) 0.1048(11) Uani 1 1 d . .
N020 N 0.41349(15) 0.10082(15) 0.28409(14) 0.0976(10) Uani 1 1 d . .
N023 N 1.19345(12) 0.32306(14) 0.73820(15) 0.0906(9) Uani 1 1 d . .
O00S N 0.47993(9) 0.38506(10) 0.84296(10) 0.0652(6) Uani 1 1 d . .
O00X N 1.11201(11) 0.38409(12) 0.81498(14) 0.0820(8) Uani 1 1 d . .
O01F N 0.77772(12) 0.25156(14) 0.88631(13) 0.0866(8) Uani 1 1 d . .
O01H N 0.81372(14) 0.10811(16) 0.39101(15) 0.1002(10) Uani 1 1 d . .
O010 N 0.72675(15) 0.57477(16) 0.45658(15) 0.0958(10) Uani 1 1 d . .
O015 N 0.39859(13) 0.19140(14) 0.30310(12) 0.0911(9) Uani 1 1 d . .
O017 N 1.09872(11) 0.33902(12) 0.71211(13) 0.0821(8) Uani 1 1 d . .
O019 N 0.68647(13) 0.72522(12) 0.95555(13) 0.0878(8) Uani 1 1 d . .
O13 O 0.4603(2) 0.3233(2) 0.02071(18) 0.1732(19) Uani 1 1 d . .
O016 O 0.20752(11) 0.46891(13) 0.79928(14) 0.1102(9) Uani 1 1 d . .
N00E P 0.67670(6) 0.57016(8) 0.99681(7) 0.1240(5) Uani 1 1 d . .
P1 P 0.13119(12) 0.92292(12) 0.04717(15) 0.2041(12) Uani 1 1 d . .
P3 P 0.37788(4) 0.46668(5) 0.80864(4) 0.0857(3) Uani 1 1 d . .
P5 P 0.76908(9) 0.80800(9) 0.21698(11) 0.1538(7) Uani 1 1 d . .
S9 S 0.22782(5) 0.52202(6) 0.80746(7) 0.1183(4) Uani 1 1 d . .
F31 F 0.80800(18) 0.85574(19) 0.2213(3) 0.198(2) Uani 1 1 d . .
F32 F 0.72813(16) 0.80670(18) 0.1721(2) 0.1706(15) Uani 1 1 d . .
F33 F 0.73055(17) 0.75524(19) 0.2027(3) 0.204(2) Uani 1 1 d . .
F34 F 0.8095(2) 0.8010(3) 0.2418(5) 0.348(6) Uani 1 1 d . .
F35 F 0.7567(3) 0.8409(3) 0.2595(3) 0.235(3) Uani 1 1 d . .
F91 F 0.62370(16) 0.5330(2) 0.98241(17) 0.194(2) Uani 1 1 d . .
F92 F 0.1255(3) 0.8795(2) -0.0038(3) 0.252(3) Uani 1 1 d . .
F92M F 0.7117(2) 0.5438(2) 1.00468(19) 0.202(2) Uani 1 1 d . .
F93 F 0.0846(2) 0.9211(3) 0.0083(3) 0.234(3) Uani 1 1 d . .
F93K F 0.66938(13) 0.54504(16) 0.93805(15) 0.1379(11) Uani 1 1 d . .
F94 F 0.16618(19) 0.9704(2) 0.0531(2) 0.215(2) Uani 1 1 d . .
F94K F 0.68301(12) 0.59415(16) 1.05262(12) 0.1348(11) Uani 1 1 d . .
F95 F 0.0897(3) 0.8698(3) 0.0407(4) 0.270(3) Uani 1 1 d . .
F95M F 0.64738(19) 0.6047(3) 0.99316(18) 0.212(3) Uani 1 1 d . .
F96 F 0.1777(2) 0.9221(2) 0.0774(3) 0.255(3) Uani 1 1 d . .
F96H F 0.7206(2) 0.6202(2) 1.01402(18) 0.196(2) Uani 1 1 d . .
F101 F 0.39153(10) 0.52837(11) 0.84926(11) 0.1089(7) Uani 1 1 d . .
F102 F 0.36439(9) 0.40523(10) 0.76854(10) 0.0985(6) Uani 1 1 d . .
F103 F 0.41949(9) 0.46818(10) 0.85063(9) 0.0969(6) Uani 1 1 d . .
F104 F 0.33646(10) 0.46561(12) 0.76641(11) 0.1135(8) Uani 1 1 d . .
F105 F 0.33773(9) 0.44848(12) 0.82798(11) 0.1110(8) Uani 1 1 d . .
F106 F 0.41850(10) 0.48502(10) 0.79011(10) 0.1002(7) Uani 1 1 d . .
S4 S 0.66539(8) 0.42659(8) 0.27453(7) 0.1461(6) Uani 1 1 d . .
S13 S 0.45388(8) 0.35465(8) 0.06455(8) 0.1557(7) Uani 1 1 d . .
F99 F 0.1151(4) 0.9539(3) 0.0859(4) 0.321(5) Uani 1 1 d . .
F1 F 0.76764(19) 0.7777(2) 0.1656(2) 0.200(2) Uani 1 1 d . .
C200 C 1.1138(7) 0.8762(8) 0.7699(7) 0.291(8) Uiso 1 1 d . .

loop_
_atom_site_aniso_label
_atom_site_aniso_U_11
_atom_site_aniso_U_22
_atom_site_aniso_U_33
_atom_site_aniso_U_23
_atom_site_aniso_U_13
_atom_site_aniso_U_12
Pd1 0.1014(2) 0.1132(2) 0.0953(2) 0.0812(2) 0.04720(18) 0.04713(19)
Pd2 0.1707(4) 0.0752(2) 0.1730(5) 0.0767(3) 0.0737(4) 0.0112(2)
Pd3 0.1239(3) 0.05652(16) 0.0970(2) 0.01860(15) 0.0724(2) 0.00878(15)
Pd4 0.0933(2) 0.0927(2) 0.0771(2) 0.03052(18) 0.02780(17) 0.01681(17)
Pd5 0.06095(14) 0.07003(16) 0.09242(19) 0.05087(15) 0.02183(13) 0.02346(12)
Pd6 0.07086(16) 0.08462(19) 0.0840(2) 0.04968(16) 0.01741(14) 0.01870(14)
Pd7 0.05966(13) 0.07068(15) 0.07101(16) 0.04378(13) 0.02410(11) 0.02087(11)
Pd8 0.0958(2) 0.0833(2) 0.06573(18) 0.03046(15) 0.01018(15) 0.02043(16)
C149 0.165(8) 0.092(5) 0.306(14) 0.024(6) 0.100(9) -0.007(5)
C160 0.127(4) 0.202(7) 0.205(7) 0.174(6) 0.078(5) 0.080(5)
C176 0.254(10) 0.104(4) 0.332(13) 0.103(6) 0.226(10) 0.073(5)
C196 0.192(7) 0.197(8) 0.171(7) 0.135(7) 0.079(6) 0.069(6)
C151 0.198(8) 0.125(5) 0.249(10) 0.098(6) 0.173(8) 0.086(6)
C197 0.170(7) 0.223(9) 0.256(11) 0.179(9) 0.103(7) 0.062(7)
C118 0.0657(16) 0.0660(18) 0.0572(17) 0.0343(15) 0.0183(14) 0.0185(14)
C116 0.088(2) 0.078(2) 0.0656(19) 0.0439(18) 0.0305(17) 0.0206(18)
C114 0.086(2) 0.0676(19) 0.0619(18) 0.0385(16) 0.0260(16) 0.0202(16)
C60 0.0641(18) 0.074(2) 0.112(3) 0.055(2) 0.0302(19) 0.0231(16)
C124 0.095(2) 0.0671(19) 0.0621(19) 0.0346(16) 0.0328(17) 0.0199(17)
C119 0.0654(16) 0.0625(17) 0.0598(17) 0.0346(15) 0.0198(14) 0.0178(14)
C133 0.109(3) 0.087(2) 0.0602(19) 0.0437(19) 0.0349(19) 0.032(2)
C132 0.098(2) 0.079(2) 0.062(2) 0.0363(18) 0.0323(18) 0.0158(19)
C42 0.087(2) 0.072(2) 0.088(2) 0.0462(19) 0.036(2) 0.0322(18)
C55 0.078(2) 0.075(2) 0.096(3) 0.052(2) 0.0321(19) 0.0323(18)
C25 0.087(2) 0.076(2) 0.094(3) 0.049(2) 0.012(2) 0.0181(19)
C5 0.109(3) 0.098(3) 0.093(3) 0.061(3) 0.032(2) 0.037(2)
C62 0.072(2) 0.080(2) 0.099(3) 0.055(2) 0.0263(19) 0.0242(18)
C129 0.094(2) 0.073(2) 0.068(2) 0.0396(18) 0.0367(18) 0.0230(18)
C134 0.106(3) 0.073(2) 0.069(2) 0.0421(18) 0.0402(19) 0.0234(19)
C46 0.082(2) 0.070(2) 0.092(3) 0.044(2) 0.024(2) 0.0242(18)
C69 0.080(2) 0.075(2) 0.152(4) 0.066(3) 0.059(3) 0.0351(19)
C84 0.090(2) 0.098(3) 0.082(2) 0.046(2) 0.030(2) 0.045(2)
C82 0.086(2) 0.104(3) 0.070(2) 0.041(2) 0.0250(19) 0.046(2)
C135 0.100(3) 0.075(2) 0.071(2) 0.0334(19) 0.034(2) 0.0171(19)
C96 0.106(3) 0.133(4) 0.060(2) 0.044(2) 0.025(2) 0.043(3)
C61 0.070(2) 0.083(2) 0.088(2) 0.045(2) 0.0273(18) 0.0281(18)
C83 0.081(2) 0.100(3) 0.068(2) 0.041(2) 0.0274(18) 0.044(2)
C68 0.075(2) 0.078(2) 0.121(3) 0.064(2) 0.034(2) 0.0294(18)
C85 0.080(2) 0.095(3) 0.078(2) 0.045(2) 0.0282(19) 0.041(2)
C53 0.085(2) 0.082(2) 0.095(3) 0.055(2) 0.033(2) 0.0315(19)
C67 0.088(2) 0.083(2) 0.083(2) 0.043(2) 0.032(2) 0.029(2)
C70 0.071(2) 0.073(2) 0.114(3) 0.054(2) 0.031(2) 0.0226(17)
C76 0.084(2) 0.091(3) 0.070(2) 0.037(2) 0.0236(19) 0.033(2)
C140 0.108(3) 0.095(3) 0.069(2) 0.054(2) 0.039(2) 0.036(2)
C66 0.087(2) 0.098(3) 0.093(3) 0.056(2) 0.033(2) 0.033(2)
C27 0.082(2) 0.078(2) 0.112(3) 0.064(2) 0.003(2) 0.0103(19)
C38 0.112(3) 0.090(3) 0.077(3) 0.039(2) 0.043(2) 0.015(2)
C79 0.090(3) 0.111(3) 0.069(2) 0.042(2) 0.0208(19) 0.045(2)
C80 0.100(3) 0.138(4) 0.071(2) 0.054(3) 0.032(2) 0.063(3)
C155 0.341(14) 0.106(5) 0.276(11) 0.077(6) 0.240(11) 0.059(6)
C136 0.099(3) 0.084(3) 0.073(2) 0.036(2) 0.033(2) 0.016(2)
C7 0.118(4) 0.097(3) 0.127(4) 0.069(3) 0.019(3) 0.043(3)
C130 0.095(2) 0.073(2) 0.066(2) 0.0355(18) 0.0340(18) 0.0220(18)
C39 0.115(3) 0.089(3) 0.090(3) 0.047(2) 0.043(3) 0.028(2)
C105 0.107(3) 0.119(4) 0.078(3) 0.054(3) 0.031(2) 0.042(3)
C47 0.093(2) 0.0580(18) 0.089(3) 0.0381(18) 0.035(2) 0.0227(17)
C157 0.115(4) 0.177(6) 0.152(5) 0.124(5) 0.071(4) 0.081(4)
C107 0.117(4) 0.112(3) 0.076(3) 0.049(3) 0.032(2) 0.049(3)
C138 0.104(3) 0.112(3) 0.071(2) 0.042(2) 0.027(2) 0.027(3)
C144 0.114(3) 0.094(3) 0.080(2) 0.056(2) 0.043(2) 0.035(2)
C32 0.096(3) 0.085(3) 0.081(3) 0.040(2) 0.012(2) 0.033(2)
C86 0.094(3) 0.119(3) 0.071(2) 0.041(2) 0.019(2) 0.057(3)
C1 0.107(3) 0.099(3) 0.103(3) 0.070(3) 0.041(2) 0.049(2)
C183 0.115(4) 0.169(6) 0.157(6) 0.118(5) -0.003(4) -0.019(4)
C26 0.097(3) 0.076(2) 0.098(3) 0.047(2) 0.005(2) 0.021(2)
C37 0.131(3) 0.076(2) 0.099(3) 0.047(2) 0.072(3) 0.048(2)
C34 0.096(3) 0.104(3) 0.078(3) 0.043(3) 0.011(2) 0.020(2)
C139 0.107(3) 0.087(3) 0.061(2) 0.032(2) 0.029(2) 0.011(2)
C169 0.102(3) 0.105(3) 0.112(3) 0.077(3) 0.046(3) 0.039(2)
C2 0.127(4) 0.111(3) 0.096(3) 0.069(3) 0.034(3) 0.060(3)
C87 0.093(3) 0.118(3) 0.074(2) 0.042(2) 0.033(2) 0.059(3)
C64 0.078(2) 0.090(3) 0.115(3) 0.061(3) 0.036(2) 0.030(2)
C48 0.082(2) 0.100(3) 0.106(3) 0.063(3) 0.023(2) 0.014(2)
C106 0.100(3) 0.104(3) 0.078(3) 0.043(2) 0.029(2) 0.033(2)
C81 0.101(3) 0.117(3) 0.076(2) 0.043(2) 0.039(2) 0.054(3)
C8 0.132(4) 0.095(3) 0.130(4) 0.072(3) 0.023(3) 0.049(3)
C22 0.106(3) 0.091(3) 0.102(3) 0.052(3) 0.015(3) 0.040(3)
C65 0.086(2) 0.076(2) 0.103(3) 0.055(2) 0.027(2) 0.032(2)
C103 0.117(3) 0.119(4) 0.066(2) 0.041(2) 0.030(2) 0.048(3)
C51 0.139(4) 0.084(3) 0.148(4) 0.080(3) 0.065(4) 0.048(3)
C141 0.126(3) 0.104(3) 0.085(3) 0.060(2) 0.058(3) 0.044(3)
C98 0.101(3) 0.110(3) 0.071(2) 0.040(2) 0.029(2) 0.039(3)
C11 0.123(4) 0.091(3) 0.116(4) 0.074(3) 0.036(3) 0.024(3)
C36 0.109(3) 0.084(3) 0.085(3) 0.042(2) 0.007(2) 0.017(2)
C143 0.110(3) 0.096(3) 0.091(3) 0.066(2) 0.043(2) 0.042(2)
C14 0.124(4) 0.113(4) 0.139(5) 0.079(4) 0.044(4) 0.028(3)
C172 0.122(3) 0.135(4) 0.148(4) 0.109(4) 0.083(3) 0.075(3)
C171 0.101(3) 0.119(4) 0.126(4) 0.086(3) 0.061(3) 0.040(3)
C192 0.098(3) 0.111(3) 0.115(3) 0.081(3) 0.026(3) 0.033(3)
C3 0.119(3) 0.098(3) 0.103(3) 0.069(3) 0.024(3) 0.038(3)
C35 0.116(3) 0.085(3) 0.094(3) 0.045(2) 0.023(3) 0.021(2)
C173 0.079(2) 0.108(3) 0.103(3) 0.066(3) 0.041(2) 0.043(2)
C153 0.246(9) 0.080(3) 0.224(9) 0.051(4) 0.188(8) 0.051(5)
C15 0.124(4) 0.091(3) 0.141(5) 0.071(3) 0.043(4) 0.017(3)
C189 0.231(8) 0.204(8) 0.138(5) 0.116(6) 0.093(6) 0.153(7)
C12 0.146(4) 0.083(3) 0.127(4) 0.062(3) 0.040(3) 0.038(3)
C187 0.126(4) 0.104(4) 0.117(4) 0.055(3) 0.058(3) 0.042(3)
C159 0.133(4) 0.206(6) 0.160(5) 0.157(5) 0.072(4) 0.079(5)
C94 0.108(3) 0.148(4) 0.064(2) 0.045(3) 0.034(2) 0.065(3)
C181 0.131(4) 0.100(4) 0.126(4) 0.051(3) 0.063(4) 0.029(3)
C16 0.120(4) 0.089(3) 0.113(4) 0.059(3) 0.007(3) 0.025(3)
C21 0.292(11) 0.090(4) 0.211(9) 0.037(5) -0.125(8) 0.061(6)
C20 0.295(12) 0.096(4) 0.184(8) 0.023(5) -0.096(8) 0.086(6)
C19 0.137(4) 0.083(3) 0.099(3) 0.042(3) -0.021(3) 0.031(3)
C18 0.224(9) 0.134(6) 0.229(10) 0.062(6) -0.097(8) 0.059(6)
C17 0.218(9) 0.120(6) 0.297(13) 0.098(7) -0.141(9) 0.010(6)
C49 0.097(3) 0.089(3) 0.117(4) 0.050(3) 0.034(3) 0.009(2)
C152 0.123(4) 0.102(3) 0.122(4) 0.043(3) 0.077(3) 0.015(3)
C165 0.141(6) 0.172(7) 0.111(5) 0.056(5) -0.031(4) 0.031(5)
C166 0.182(7) 0.144(6) 0.097(4) 0.044(4) -0.039(4) 0.043(5)
C154 0.161(6) 0.114(5) 0.181(7) -0.005(4) 0.124(6) 0.005(4)
C195 0.246(9) 0.104(4) 0.113(5) 0.061(4) 0.025(5) 0.038(5)
C163 0.125(4) 0.157(6) 0.150(6) 0.083(5) 0.039(4) 0.065(4)
C191 0.128(4) 0.087(3) 0.130(4) 0.062(3) -0.032(3) 0.013(3)
C89 0.142(5) 0.236(8) 0.088(3) 0.078(4) 0.057(3) 0.119(5)
C90 0.181(6) 0.360(13) 0.089(4) 0.114(6) 0.066(4) 0.190(8)
C91 0.141(4) 0.187(6) 0.077(3) 0.071(3) 0.048(3) 0.106(4)
C92 0.209(7) 0.309(11) 0.097(4) 0.112(6) 0.065(5) 0.188(8)
C93 0.216(7) 0.344(12) 0.090(4) 0.111(6) 0.079(5) 0.213(9)
C88 0.113(3) 0.144(4) 0.063(2) 0.044(3) 0.030(2) 0.068(3)
C167 0.177(6) 0.088(3) 0.090(4) 0.014(3) 0.026(4) -0.005(4)
C188 0.118(4) 0.126(4) 0.146(4) 0.094(4) 0.077(3) 0.060(3)
C168 0.159(5) 0.095(3) 0.091(3) 0.027(3) 0.048(3) 0.036(3)
C190 0.146(5) 0.262(10) 0.113(5) 0.102(6) 0.054(4) 0.123(6)
C178 0.244(10) 0.113(5) 0.236(10) 0.059(6) 0.173(10) 0.063(6)
C194 0.164(5) 0.135(5) 0.099(4) 0.052(4) 0.066(4) 0.040(4)
C161 0.145(5) 0.130(5) 0.155(5) 0.099(5) 0.069(4) 0.027(4)
C175 0.129(5) 0.217(9) 0.127(5) 0.080(6) 0.042(4) 0.053(5)
C182 0.184(6) 0.149(6) 0.232(8) 0.118(6) 0.154(7) 0.087(5)
C184 0.095(4) 0.262(9) 0.207(7) 0.194(8) 0.001(4) 0.003(5)
C145 0.175(7) 0.191(8) 0.214(9) 0.153(8) 0.059(7) 0.028(6)
C156 0.140(5) 0.167(7) 0.131(5) 0.048(5) 0.029(4) 0.070(5)
C150 0.135(5) 0.122(5) 0.189(8) 0.061(5) 0.062(5) 0.021(4)
C186 0.114(4) 0.184(7) 0.102(4) 0.072(4) -0.014(3) 0.012(4)
C193 0.167(7) 0.178(8) 0.147(6) 0.091(6) 0.025(5) 0.014(6)
C127 0.090(2) 0.0640(19) 0.0668(19) 0.0355(17) 0.0320(17) 0.0141(16)
C31 0.080(2) 0.079(2) 0.098(3) 0.052(2) 0.015(2) 0.0208(19)
C58 0.080(2) 0.072(2) 0.097(3) 0.044(2) 0.026(2) 0.0268(18)
C75 0.077(2) 0.091(2) 0.073(2) 0.038(2) 0.0268(18) 0.0374(19)
C78 0.078(2) 0.098(3) 0.073(2) 0.045(2) 0.0254(18) 0.035(2)
C54 0.082(2) 0.088(2) 0.097(3) 0.055(2) 0.034(2) 0.038(2)
C137 0.092(3) 0.083(3) 0.087(3) 0.043(2) 0.030(2) 0.016(2)
C44 0.073(2) 0.071(2) 0.089(2) 0.0421(19) 0.0256(18) 0.0198(17)
C77 0.0710(19) 0.085(2) 0.071(2) 0.0374(19) 0.0185(17) 0.0254(18)
C28 0.077(2) 0.070(2) 0.100(3) 0.048(2) 0.011(2) 0.0139(17)
C23 0.094(3) 0.086(3) 0.106(3) 0.054(3) 0.007(2) 0.026(2)
C10 0.117(3) 0.095(3) 0.133(4) 0.078(3) 0.044(3) 0.043(3)
C73 0.080(2) 0.089(2) 0.066(2) 0.0398(19) 0.0281(17) 0.0366(19)
C41 0.130(3) 0.085(3) 0.105(3) 0.058(2) 0.068(3) 0.056(3)
C63 0.0713(19) 0.071(2) 0.093(3) 0.047(2) 0.0226(18) 0.0244(16)
C6 0.116(3) 0.091(3) 0.111(4) 0.065(3) 0.023(3) 0.031(3)
C99 0.102(3) 0.122(4) 0.064(2) 0.043(2) 0.027(2) 0.043(3)
C104 0.098(3) 0.098(3) 0.069(2) 0.036(2) 0.023(2) 0.032(2)
C29 0.082(2) 0.073(2) 0.110(3) 0.055(2) 0.020(2) 0.0218(19)
C142 0.133(4) 0.103(3) 0.086(3) 0.064(3) 0.056(3) 0.037(3)
C95 0.120(4) 0.137(4) 0.066(2) 0.050(3) 0.029(2) 0.047(3)
C40 0.097(3) 0.080(2) 0.087(3) 0.048(2) 0.042(2) 0.031(2)
C9 0.099(3) 0.093(3) 0.148(5) 0.071(3) 0.019(3) 0.037(3)
C174 0.099(3) 0.097(3) 0.090(3) 0.049(2) 0.034(2) 0.052(2)
C97 0.093(3) 0.113(3) 0.071(2) 0.047(2) 0.026(2) 0.031(2)
C101 0.109(3) 0.108(3) 0.078(3) 0.041(3) 0.023(2) 0.033(3)
C4 0.138(4) 0.093(3) 0.091(3) 0.056(3) 0.034(3) 0.045(3)
C108 0.100(3) 0.133(4) 0.069(2) 0.053(3) 0.026(2) 0.049(3)
C100 0.121(4) 0.128(4) 0.071(3) 0.051(3) 0.034(3) 0.036(3)
C33 0.101(3) 0.100(3) 0.092(3) 0.052(3) 0.006(2) 0.028(3)
C50 0.121(4) 0.085(3) 0.152(5) 0.072(3) 0.061(3) 0.042(3)
C162 0.148(5) 0.198(6) 0.188(6) 0.156(6) 0.114(5) 0.098(5)
C102 0.112(3) 0.117(4) 0.062(2) 0.039(2) 0.022(2) 0.042(3)
C170 0.098(3) 0.090(3) 0.104(3) 0.059(3) 0.016(2) 0.004(2)
C179 0.169(6) 0.098(4) 0.114(4) 0.016(3) 0.074(4) 0.006(4)
C13 0.129(4) 0.099(4) 0.142(5) 0.081(4) 0.040(4) 0.026(3)
C198 0.112(4) 0.090(4) 0.247(9) 0.081(5) 0.051(5) 0.016(3)
C164 0.156(6) 0.193(7) 0.134(5) 0.101(5) 0.053(4) 0.090(5)
C177 0.104(4) 0.099(4) 0.140(5) 0.027(3) 0.044(4) 0.016(3)
C180 0.123(4) 0.170(6) 0.068(3) 0.028(3) 0.009(3) 0.020(4)
C185 0.088(3) 0.140(5) 0.191(7) 0.115(5) -0.004(4) 0.022(3)
C147 0.46(2) 0.131(7) 0.331(15) 0.125(9) 0.286(17) 0.038(9)
C148 0.188(7) 0.097(4) 0.306(12) 0.119(7) 0.119(8) 0.029(4)
C111 0.088(2) 0.0679(19) 0.0613(18) 0.0362(16) 0.0253(16) 0.0162(16)
C110 0.102(3) 0.0582(18) 0.066(2) 0.0350(16) 0.0217(18) 0.0189(17)
C117 0.086(2) 0.0686(19) 0.069(2) 0.0418(17) 0.0304(17) 0.0206(16)
C122 0.0657(17) 0.0685(18) 0.0616(17) 0.0379(15) 0.0197(14) 0.0208(14)
N01R 0.102(2) 0.115(3) 0.069(2) 0.042(2) 0.0244(19) 0.035(2)
N01U 0.121(3) 0.108(3) 0.118(3) 0.080(3) 0.048(3) 0.046(2)
C74 0.074(2) 0.109(3) 0.071(2) 0.047(2) 0.0258(17) 0.044(2)
C112 0.106(3) 0.069(2) 0.074(2) 0.0412(19) 0.043(2) 0.0310(19)
C71 0.0695(19) 0.074(2) 0.118(3) 0.061(2) 0.038(2) 0.0266(17)
C120 0.0664(17) 0.0699(19) 0.0671(18) 0.0415(16) 0.0173(15) 0.0190(15)
C125 0.110(3) 0.069(2) 0.0635(19) 0.0404(17) 0.0375(19) 0.0279(18)
C128 0.111(3) 0.068(2) 0.071(2) 0.0410(18) 0.044(2) 0.0283(19)
C24 0.096(3) 0.085(3) 0.099(3) 0.046(2) 0.013(2) 0.032(2)
C43 0.075(2) 0.082(2) 0.096(3) 0.054(2) 0.0262(19) 0.0223(18)
C30 0.084(2) 0.067(2) 0.100(3) 0.044(2) 0.000(2) 0.0136(18)
C113 0.105(3) 0.075(2) 0.085(2) 0.051(2) 0.047(2) 0.035(2)
C121 0.0588(16) 0.0721(19) 0.0697(19) 0.0424(16) 0.0163(14) 0.0177(14)
C56 0.096(3) 0.079(2) 0.098(3) 0.058(2) 0.030(2) 0.030(2)
C72 0.0698(19) 0.076(2) 0.108(3) 0.058(2) 0.029(2) 0.0237(17)
C109 0.102(3) 0.069(2) 0.068(2) 0.0363(18) 0.0294(19) 0.0168(19)
C57 0.087(2) 0.075(2) 0.088(2) 0.045(2) 0.029(2) 0.0295(19)
C126 0.095(2) 0.080(2) 0.066(2) 0.0395(18) 0.0339(18) 0.0259(19)
C115 0.083(2) 0.070(2) 0.0665(19) 0.0393(17) 0.0292(17) 0.0212(16)
C52 0.074(2) 0.074(2) 0.103(3) 0.051(2) 0.025(2) 0.0207(17)
C131 0.095(2) 0.073(2) 0.068(2) 0.0409(18) 0.0330(18) 0.0204(18)
C45 0.078(2) 0.068(2) 0.101(3) 0.046(2) 0.028(2) 0.0266(17)
C123 0.0626(16) 0.0637(17) 0.0642(18) 0.0330(15) 0.0171(14) 0.0151(14)
C59 0.076(2) 0.073(2) 0.109(3) 0.052(2) 0.036(2) 0.0277(18)
O01B 0.086(2) 0.079(2) 0.089(2) 0.0424(18) 0.0091(17) 0.0221(17)
O01C 0.094(2) 0.0673(17) 0.093(2) 0.0464(17) 0.0373(18) 0.0273(16)
O011 0.0761(18) 0.082(2) 0.105(2) 0.0566(19) 0.0301(17) 0.0235(16)
O012 0.094(2) 0.107(2) 0.0759(19) 0.0491(18) 0.0412(17) 0.0623(19)
O013 0.101(2) 0.081(2) 0.0665(18) 0.0420(16) 0.0308(16) 0.0210(17)
O014 0.0762(16) 0.0623(15) 0.0636(15) 0.0318(13) 0.0237(13) 0.0183(13)
C158 0.130(4) 0.163(6) 0.087(3) 0.069(4) 0.037(3) 0.068(4)
C01X 0.118(3) 0.148(4) 0.117(3) 0.103(3) 0.066(3) 0.067(3)
C03R 0.116(3) 0.101(3) 0.093(3) 0.031(2) 0.040(2) 0.012(2)
C04L 0.125(3) 0.109(3) 0.101(3) 0.049(3) -0.005(3) 0.031(3)
C04M 0.087(2) 0.091(2) 0.099(3) 0.052(2) 0.0088(19) 0.0053(18)
C04N 0.121(3) 0.107(3) 0.130(4) 0.058(3) 0.066(3) 0.034(3)
C05D 0.108(3) 0.132(3) 0.118(3) 0.098(3) 0.050(2) 0.048(3)
C05L 0.120(3) 0.0583(18) 0.129(3) 0.051(2) 0.036(3) 0.0092(18)
C05Y 0.190(5) 0.082(3) 0.176(5) 0.051(3) 0.144(5) 0.047(3)
C06O 0.091(2) 0.104(3) 0.112(3) 0.066(2) 0.005(2) 0.013(2)
C07I 0.138(4) 0.089(3) 0.257(8) 0.077(4) 0.094(5) 0.023(3)
C09D 0.323(11) 0.122(5) 0.248(8) 0.141(6) 0.060(8) -0.033(6)
C042 0.153(4) 0.085(3) 0.151(4) 0.079(3) 0.069(4) 0.024(3)
C049 0.128(3) 0.118(3) 0.091(2) 0.079(2) 0.056(2) 0.048(2)
C057 0.121(3) 0.101(3) 0.086(3) 0.038(2) 0.014(2) 0.022(2)
C067 0.236(7) 0.076(3) 0.170(5) 0.002(3) 0.155(5) 0.008(3)
N01G 0.0723(16) 0.100(2) 0.089(2) 0.0626(19) 0.0377(15) 0.0378(16)
N01J 0.0715(16) 0.0671(16) 0.0682(16) 0.0396(14) 0.0207(13) 0.0200(13)
N01P 0.0778(18) 0.088(2) 0.085(2) 0.0482(18) 0.0250(16) 0.0302(16)
N01Q 0.0729(17) 0.0765(18) 0.093(2) 0.0520(17) 0.0283(16) 0.0194(14)
N01S 0.0633(15) 0.0822(19) 0.110(2) 0.0587(19) 0.0229(16) 0.0280(15)
N01T 0.106(2) 0.0661(17) 0.084(2) 0.0317(16) 0.0505(19) 0.0212(17)
O6Y 0.152(3) 0.158(3) 0.114(3) 0.083(3) 0.070(3) 0.067(3)
N02R 0.104(2) 0.099(3) 0.071(2) 0.0341(19) 0.0267(19) 0.022(2)
N020 0.101(2) 0.093(2) 0.073(2) 0.0425(18) 0.0200(18) 0.0301(19)
N023 0.0805(19) 0.093(2) 0.115(3) 0.066(2) 0.0466(19) 0.0404(17)
O00S 0.0580(13) 0.0654(15) 0.0624(15) 0.0345(13) 0.0218(11) 0.0186(11)
O00X 0.0649(15) 0.0705(17) 0.107(2) 0.0542(17) 0.0274(15) 0.0232(13)
O01F 0.0785(18) 0.091(2) 0.085(2) 0.0502(18) 0.0296(16) 0.0321(16)
O01H 0.092(2) 0.089(2) 0.084(2) 0.0384(19) 0.0178(18) 0.0262(18)
O010 0.118(3) 0.104(2) 0.092(2) 0.072(2) 0.045(2) 0.049(2)
O015 0.097(2) 0.085(2) 0.0633(18) 0.0350(16) 0.0226(16) 0.0232(17)
O017 0.0703(16) 0.0716(17) 0.099(2) 0.0541(17) 0.0224(15) 0.0226(14)
O019 0.109(2) 0.0662(17) 0.081(2) 0.0402(16) 0.0444(18) 0.0245(16)
O13 0.209(5) 0.129(3) 0.113(3) 0.032(3) 0.069(3) 0.045(3)
O016 0.0854(17) 0.092(2) 0.135(3) 0.068(2) 0.0319(17) 0.0168(15)
N00E 0.1105(9) 0.1525(13) 0.1188(11) 0.0929(11) 0.0342(8) 0.0484(9)
P1 0.169(2) 0.1328(19) 0.208(3) 0.063(2) 0.015(2) 0.0482(17)
P3 0.0855(6) 0.0892(6) 0.0825(6) 0.0519(6) 0.0327(5) 0.0317(5)
P5 0.1587(16) 0.1452(16) 0.197(2) 0.1153(16) 0.0780(16) 0.0777(14)
S9 0.1009(8) 0.1065(9) 0.1533(12) 0.0807(9) 0.0505(8) 0.0384(7)
F31 0.168(3) 0.150(3) 0.317(7) 0.144(4) 0.114(4) 0.088(3)
F32 0.160(3) 0.164(3) 0.238(5) 0.143(4) 0.082(3) 0.080(3)
F33 0.153(3) 0.153(3) 0.304(6) 0.156(4) 0.054(4) 0.047(3)
F34 0.158(4) 0.210(6) 0.671(18) 0.287(9) 0.076(7) 0.084(4)
F35 0.265(6) 0.311(8) 0.268(7) 0.199(6) 0.175(6) 0.184(6)
F91 0.152(3) 0.226(5) 0.135(3) 0.105(3) 0.032(2) 0.001(3)
F92 0.257(6) 0.149(4) 0.196(5) 0.039(4) -0.008(5) 0.086(4)
F92M 0.247(5) 0.238(5) 0.160(4) 0.132(4) 0.060(4) 0.140(5)
F93 0.157(4) 0.191(5) 0.266(7) 0.095(5) 0.044(4) 0.061(4)
F93K 0.129(2) 0.172(3) 0.149(3) 0.115(3) 0.058(2) 0.067(2)
F94 0.148(3) 0.150(4) 0.215(5) 0.066(4) 0.010(3) 0.017(3)
F94K 0.117(2) 0.192(3) 0.0972(19) 0.081(2) 0.0380(16) 0.073(2)
F95 0.261(7) 0.206(6) 0.316(9) 0.149(6) 0.080(7) 0.097(6)
F95M 0.215(4) 0.413(8) 0.174(4) 0.213(5) 0.139(4) 0.213(5)
F96 0.184(5) 0.177(5) 0.242(6) 0.079(4) -0.029(4) 0.043(4)
F96H 0.220(5) 0.163(4) 0.151(3) 0.080(3) 0.077(3) 0.020(3)
F101 0.1084(17) 0.0948(16) 0.122(2) 0.0557(15) 0.0569(16) 0.0435(14)
F102 0.0959(14) 0.0871(14) 0.0932(15) 0.0494(13) 0.0214(12) 0.0317(12)
F103 0.0931(14) 0.1102(17) 0.0876(15) 0.0612(14) 0.0331(12) 0.0361(13)
F104 0.1122(18) 0.133(2) 0.1145(19) 0.0813(18) 0.0389(15) 0.0638(17)
F105 0.0905(15) 0.132(2) 0.1100(18) 0.0706(17) 0.0463(14) 0.0355(15)
F106 0.1153(17) 0.1058(17) 0.1110(17) 0.0734(15) 0.0601(15) 0.0529(14)
S4 0.1850(17) 0.1498(14) 0.1141(11) 0.0805(11) 0.0699(12) 0.0650(13)
S13 0.1578(14) 0.1327(13) 0.1409(14) 0.0537(11) 0.0881(12) 0.0327(11)
F99 0.364(11) 0.181(6) 0.294(10) 0.056(6) 0.138(9) 0.102(7)
F1 0.164(4) 0.181(4) 0.222(5) 0.087(4) 0.105(4) 0.056(3)

loop_
_atom_type_symbol
_atom_type_description
_atom_type_scat_dispersion_real
_atom_type_scat_dispersion_imag
_atom_type_scat_source
C C 0.0030 0.0020 'International Tables Vol C Tables 4.2.6.8 and 6.1.1.4'
H H 0.0000 0.0000 'International Tables Vol C Tables 4.2.6.8 and 6.1.1.4'
N N 0.0060 0.0030 'International Tables Vol C Tables 4.2.6.8 and 6.1.1.4'
O O 0.0110 0.0060 'International Tables Vol C Tables 4.2.6.8 and 6.1.1.4'
Pd Pd -1.0250 0.9880 'International Tables Vol C Tables 4.2.6.8 and 6.1.1.4'
P P 0.1020 0.0940 'International Tables Vol C Tables 4.2.6.8 and 6.1.1.4'
F F 0.0170 0.0100 'International Tables Vol C Tables 4.2.6.8 and 6.1.1.4'
S S 0.1210 0.1210 'International Tables Vol C Tables 4.2.6.8 and 6.1.1.4'

loop_
_geom_angle_atom_site_label_1
_geom_angle_atom_site_label_2
_geom_angle_atom_site_label_3
_geom_angle
O010 Pd1 C049 87.60(15)
O010 Pd1 C01X 178.24(14)
C049 Pd1 C01X 94.04(15)
O010 Pd1 C05D 92.20(15)
C049 Pd1 C05D 179.05(19)
C01X Pd1 C05D 86.17(15)
C07I Pd2 C05L 95.6(2)
C07I Pd2 C042 173.4(3)
C05L Pd2 C042 86.22(17)
C07I Pd2 C09D 87.0(3)
C05L Pd2 C09D 174.3(4)
C042 Pd2 C09D 91.8(2)
O019 Pd3 N01T 86.72(14)
O019 Pd3 C05Y 93.7(2)
N01T Pd3 C05Y 178.82(19)
O019 Pd3 C067 171.6(3)
N01T Pd3 C067 89.8(2)
C05Y Pd3 C067 90.0(3)
N02R Pd4 O01H 88.04(16)
N02R Pd4 C03R 93.62(18)
O01H Pd4 C03R 178.30(18)
N02R Pd4 C04N 178.45(17)
O01H Pd4 C04N 93.24(18)
C03R Pd4 C04N 85.09(19)
O017 Pd5 N01S 178.26(12)
O017 Pd5 O00X 86.85(14)
N01S Pd5 O00X 92.73(14)
O017 Pd5 N023 95.46(14)
N01S Pd5 N023 84.97(15)
O00X Pd5 N023 177.67(14)
C04M Pd6 O01F 93.99(15)
C04M Pd6 N01P 179.20(18)
O01F Pd6 N01P 86.16(14)
C04M Pd6 C06O 85.85(16)
O01F Pd6 C06O 178.82(19)
N01P Pd6 C06O 93.98(15)
O00S Pd7 N01J 85.37(11)
O00S Pd7 N01G 94.09(11)
N01J Pd7 N01G 176.83(13)
O00S Pd7 N01Q 179.44(13)
N01J Pd7 N01Q 94.35(12)
N01G Pd7 N01Q 86.21(13)
C057 Pd8 O015 179.09(19)
C057 Pd8 N020 93.95(18)
O015 Pd8 N020 85.66(15)
C057 Pd8 C04L 87.3(2)
O015 Pd8 C04L 93.13(18)
N020 Pd8 C04L 176.4(2)
C07I C149 H14A 109.5
C07I C149 H14B 109.5
H14A C149 H14B 109.5
C07I C149 H14C 109.5
H14A C149 H14C 109.5
H14B C149 H14C 109.5
C159 C160 C05D 115.0(5)
C159 C160 H16A 108.5
C05D C160 H16A 108.5
C159 C160 H16B 108.5
C05D C160 H16B 108.5
H16A C160 H16B 107.5
C04N C176 H17A 109.5
C04N C176 H17B 109.5
H17A C176 H17B 109.5
C04N C176 H17C 109.5
H17A C176 H17C 109.5
H17B C176 H17C 109.5
S4 C196 H19G 109.5
S4 C196 H19H 109.5
H19G C196 H19H 109.5
S4 C196 H19I 109.5
H19G C196 H19I 109.5
H19H C196 H19I 109.5
C05Y C151 H15A 109.5
C05Y C151 H15B 109.5
H15A C151 H15B 109.5
C05Y C151 H15C 109.5
H15A C151 H15C 109.5
H15B C151 H15C 109.5
S9 C197 H19M 109.5
S9 C197 H19N 109.5
H19M C197 H19N 109.5
S9 C197 H19O 109.5
H19M C197 H19O 109.5
H19N C197 H19O 109.5
O014 C118 C117 124.1(3)
O014 C118 C119 114.2(3)
C117 C118 C119 121.7(3)
C115 C116 C117 117.8(3)
C115 C116 C124 121.5(3)
C117 C116 C124 120.5(3)
O014 C114 C115 121.4(3)
O014 C114 C111 115.8(3)
C115 C114 C111 122.7(3)
O011 C60 C59 123.7(4)
O011 C60 C68 115.2(3)
C59 C60 C68 120.9(3)
C129 C124 C125 119.3(3)
C129 C124 C116 121.8(3)
C125 C124 C116 118.6(3)
C120 C119 C123 117.9(3)
C120 C119 C118 121.9(3)
C123 C119 C118 120.2(3)
O013 C133 C134 123.1(3)
O013 C133 C140 116.7(3)
C134 C133 C140 120.0(4)
O013 C132 C131 122.8(3)
O013 C132 C135 114.2(3)
C131 C132 C135 123.1(3)
O01C C42 C43 121.3(4)
O01C C42 C40 115.7(3)
C43 C42 C40 122.9(3)
C56 C55 C54 119.0(3)
C56 C55 C58 120.3(4)
C54 C55 C58 120.5(4)
O01B C25 C26 120.2(4)
O01B C25 C31 116.8(4)
C26 C25 C31 123.0(4)
O010 C5 C4 119.5(5)
O010 C5 H5 120.2
C4 C5 H5 120.2
C58 C62 C61 120.3(4)
C58 C62 H62 119.8
C61 C62 H62 119.8
C124 C129 C128 119.7(3)
C124 C129 H129 120.2
C128 C129 H129 120.2
C130 C134 C133 117.7(4)
C130 C134 H134 121.2
C133 C134 H134 121.2
O01C C46 C45 125.4(4)
O01C C46 C47 116.2(3)
C45 C46 C47 118.5(4)
C70 C69 C68 121.9(4)
C70 C69 H69 119.0
C68 C69 H69 119.0
C85 C84 C83 119.5(4)
C85 C84 H84 120.2
C83 C84 H84 120.2
O012 C82 C81 122.4(4)
O012 C82 C83 113.3(3)
C81 C82 C83 124.4(4)
C139 C135 C136 115.8(4)
C139 C135 C132 121.8(4)
C136 C135 C132 122.0(3)
N01R C96 C95 122.3(5)
N01R C96 C99 118.6(4)
C95 C96 C99 118.8(4)
O011 C61 C62 121.2(4)
O011 C61 C63 114.5(3)
C62 C61 C63 124.0(3)
C87 C83 C84 116.6(4)
C87 C83 C82 120.9(4)
C84 C83 C82 122.4(4)
C72 C68 C69 114.3(4)
C72 C68 C60 121.7(3)
C69 C68 C60 123.9(3)
C84 C85 O01F 122.8(4)
C84 C85 H85 118.6
O01F C85 H85 118.6
C54 C53 C52 119.7(4)
C54 C53 H53 120.1
C52 C53 H53 120.1
C66 C67 C63 119.0(4)
C66 C67 H67 120.5
C63 C67 H67 120.5
O00X C70 C69 121.1(4)
O00X C70 H70 119.5
C69 C70 H70 119.5
C75 C76 C77 122.1(4)
C75 C76 H76 119.0
C77 C76 H76 119.0
C141 C140 C144 118.3(4)
C141 C140 C133 119.1(4)
C144 C140 C133 122.5(4)
N01P C66 C67 122.1(4)
N01P C66 H66 119.0
C67 C66 H66 119.0
C28 C27 C31 120.4(4)
C28 C27 H27 119.8
C31 C27 H27 119.8
C39 C38 N01T 121.2(4)
C39 C38 H38 119.4
N01T C38 H38 119.4
C80 C79 C78 120.2(4)
C80 C79 H79 119.9
C78 C79 H79 119.9
C79 C80 C81 120.6(4)
C79 C80 C88 121.3(4)
C81 C80 C88 118.1(4)
C067 C155 H15D 109.5
C067 C155 H15E 109.5
H15D C155 H15E 109.5
C067 C155 H15F 109.5
H15D C155 H15F 109.5
H15E C155 H15F 109.5
C137 C136 C135 120.1(4)
C137 C136 H136 120.0
C135 C136 H136 120.0
C6 C7 C8 117.3(5)
C6 C7 H7 121.3
C8 C7 H7 121.3
C131 C130 C134 119.7(3)
C131 C130 C127 121.3(3)
C134 C130 C127 118.6(3)
C38 C39 C40 119.6(5)
C38 C39 H39 120.2
C40 C39 H39 120.2
C106 C105 C104 121.8(4)
C106 C105 H105 119.1
C104 C105 H105 119.1
C48 C47 C51 118.1(4)
C48 C47 C46 121.6(4)
C51 C47 C46 120.3(4)
C01X C157 H15G 109.5
C01X C157 H15H 109.5
H15G C157 H15H 109.5
C01X C157 H15I 109.5
H15G C157 H15I 109.5
H15H C157 H15I 109.5
N020 C107 C108 121.0(4)
N020 C107 H107 119.5
C108 C107 H107 119.5
O015 C138 C139 118.4(4)
O015 C138 H138 120.8
C139 C138 H138 120.8
C143 C144 C140 118.5(4)
C143 C144 H144 120.7
C140 C144 H144 120.7
C36 C32 C33 118.2(4)
C36 C32 C24 121.2(4)
C33 C32 C24 120.4(4)
O01F C86 C87 121.1(4)
O01F C86 H86 119.4
C87 C86 H86 119.4
O010 C1 C2 119.7(5)
O010 C1 H1 120.1
C2 C1 H1 120.1
C184 C183 C04M 124.0(5)
C184 C183 H18A 106.3
C04M C183 H18A 106.3
C184 C183 H18B 106.3
C04M C183 H18B 106.3
H18A C183 H18B 106.4
C22 C26 C25 120.9(4)
C22 C26 H26 119.5
C25 C26 H26 119.5
N01T C37 C41 122.7(4)
N01T C37 H37 118.7
C41 C37 H37 118.7
O01H C34 C33 124.1(4)
O01H C34 H34 118.0
C33 C34 H34 118.0
C135 C139 C138 122.5(4)
C135 C139 H139 118.7
C138 C139 H139 118.7
N01Q C169 H300 109.5
N01Q C169 H301 109.5
H300 C169 H301 109.5
N01Q C169 H16C 109.5
H300 C169 H16C 109.5
H301 C169 H16C 109.5
C1 C2 C3 118.3(5)
C1 C2 H2 120.8
C3 C2 H2 120.8
C86 C87 C83 121.5(4)
C86 C87 H87 119.3
C83 C87 H87 119.3
C65 C64 C63 120.1(4)
C65 C64 H64 119.9
C63 C64 H64 119.9
C47 C48 C49 118.3(5)
C47 C48 H48 120.8
C49 C48 H48 120.8
N020 C106 C105 120.6(5)
N020 C106 H106 119.7
C105 C106 H106 119.7
C82 C81 C80 116.5(4)
C82 C81 H81 121.8
C80 C81 H81 121.8
C9 C8 C7 118.1(4)
C9 C8 C16 123.0(4)
C7 C8 C16 118.8(5)
C26 C22 C23 119.2(4)
C26 C22 C19 120.4(4)
C23 C22 C19 120.3(4)
N01P C65 C64 123.5(4)
N01P C65 H65 118.2
C64 C65 H65 118.2
C99 C103 C102 117.8(5)
C99 C103 H103 121.1
C102 C103 H103 121.1
C50 C51 C47 121.2(5)
C50 C51 H51 119.4
C47 C51 H51 119.4
C140 C141 C142 118.9(5)
C140 C141 H141 120.6
C142 C141 H141 120.6
C94 C98 C97 121.3(4)
C94 C98 H98 119.4
C97 C98 H98 119.4
C12 C11 C15 115.1(5)
C12 C11 C10 121.3(5)
C15 C11 C10 123.6(5)
C32 C36 C35 121.6(4)
C32 C36 H36 119.2
C35 C36 H36 119.2
C049 C143 C144 121.2(4)
C049 C143 H143 119.4
C144 C143 H143 119.4
C042 C14 C15 124.2(6)
C042 C14 H14 117.9
C15 C14 H14 117.9
C171 C172 N01G 110.8(5)
C171 C172 H17D 109.5
N01G C172 H17D 109.5
C171 C172 H17E 109.5
N01G C172 H17E 109.5
H17D C172 H17E 108.1
C172 C171 N01Q 110.7(4)
C172 C171 H17F 109.5
N01Q C171 H17F 109.5
C172 C171 H17G 109.5
N01Q C171 H17G 109.5
H17F C171 H17G 108.1
N01S C192 H19A 109.5
N01S C192 H19B 109.5
H19A C192 H19B 109.5
N01S C192 H19C 109.5
H19A C192 H19C 109.5
H19B C192 H19C 109.5
C4 C3 C2 121.4(4)
C4 C3 C6 120.1(5)
C2 C3 C6 118.3(5)
O01H C35 C36 118.0(4)
O01H C35 H35 121.0
C36 C35 H35 121.0
N01G C173 H17H 109.5
N01G C173 H17I 109.5
H17H C173 H17I 109.5
N01G C173 H17J 109.5
H17H C173 H17J 109.5
H17I C173 H17J 109.5
C154 C153 C05Y 111.3(7)
C154 C153 H15J 109.4
C05Y C153 H15J 109.4
C154 C153 H15K 109.4
C05Y C153 H15K 109.4
H15J C153 H15K 108.0
C14 C15 C11 117.0(6)
C14 C15 H15 121.5
C11 C15 H15 121.5
C190 C189 N023 111.0(5)
C190 C189 H312 109.4
N023 C189 H312 109.4
C190 C189 H313 109.4
N023 C189 H313 109.4
H312 C189 H313 108.0
C11 C12 C13 127.0(6)
C11 C12 H12 116.5
C13 C12 H12 116.5
N023 C187 H18C 109.5
N023 C187 H18D 109.5
H18C C187 H18D 109.5
N023 C187 H18E 109.5
H18C C187 H18E 109.5
H18D C187 H18E 109.5
C160 C159 C01X 116.7(5)
C160 C159 H15L 108.1
C01X C159 H15L 108.1
C160 C159 H15M 108.1
C01X C159 H15M 108.1
H15L C159 H15M 107.3
C95 C94 C98 118.9(4)
C95 C94 C91 121.8(4)
C98 C94 C91 119.2(4)
C04M C181 H18F 109.5
C04M C181 H18G 109.5
H18F C181 H18G 109.5
C04M C181 H18H 109.5
H18F C181 H18H 109.5
H18G C181 H18H 109.5
C21 C16 C17 120.0
C21 C16 C8 116.3(3)
C17 C16 C8 123.7(3)
C16 C21 C20 120.0
C16 C21 H21 120.0
C20 C21 H21 120.0
C19 C20 C21 120.0
C19 C20 H20 120.0
C21 C20 H20 120.0
C20 C19 C18 120.0
C20 C19 C22 121.3(3)
C18 C19 C22 118.6(3)
C19 C18 C17 120.0
C19 C18 H18 120.0
C17 C18 H18 120.0
C18 C17 C16 120.0
C18 C17 H17 120.0
C16 C17 H17 120.0
C48 C49 C05L 122.3(5)
C48 C49 H49 118.9
C05L C49 H49 118.9
C05Y C152 H315 109.5
C05Y C152 H314 109.5
H315 C152 H314 109.5
C05Y C152 H15N 109.5
H315 C152 H15N 109.5
H314 C152 H15N 109.5
C166 C165 C04L 108.9(7)
C166 C165 H16D 109.9
C04L C165 H16D 109.9
C166 C165 H16E 109.9
C04L C165 H16E 109.9
H16D C165 H16E 108.3
C165 C166 C057 108.1(6)
C165 C166 H16F 110.1
C057 C166 H16F 110.1
C165 C166 H16G 110.1
C057 C166 H16G 110.1
H16F C166 H16G 108.4
C153 C154 C067 117.3(7)
C153 C154 H15O 108.0
C067 C154 H15O 108.0
C153 C154 H15P 108.0
C067 C154 H15P 108.0
H15O C154 H15P 107.2
S4 C195 H19J 109.5
S4 C195 H19K 109.5
H19J C195 H19K 109.5
S4 C195 H19L 109.5
H19J C195 H19L 109.5
H19K C195 H19L 109.5
C04L C163 H16H 109.5
C04L C163 H16I 109.5
H16H C163 H16I 109.5
C04L C163 H16J 109.5
H16H C163 H16J 109.5
H16I C163 H16J 109.5
N01S C191 H19D 109.5
N01S C191 H19E 109.5
H19D C191 H19E 109.5
N01S C191 H19F 109.5
H19D C191 H19F 109.5
H19E C191 H19F 109.5
C90 C89 C88 120.0
C90 C89 H89 120.0
C88 C89 H89 120.0
C89 C90 C91 120.0
C89 C90 H90 120.0
C91 C90 H90 120.0
C90 C91 C92 120.0
C90 C91 C94 119.4(3)
C92 C91 C94 120.4(3)
C93 C92 C91 120.0
C93 C92 H92 120.0
C91 C92 H92 120.0
C92 C93 C88 120.0
C92 C93 H93 120.0
C88 C93 H93 120.0
C93 C88 C89 120.0
C93 C88 C80 118.5(3)
C89 C88 C80 121.4(3)
C057 C167 H16K 109.5
C057 C167 H16L 109.5
H16K C167 H16L 109.5
C057 C167 H16M 109.5
H16K C167 H16M 109.5
H16L C167 H16M 109.5
N023 C188 H18I 109.5
N023 C188 H18J 109.5
H18I C188 H18J 109.5
N023 C188 H18K 109.5
H18I C188 H18K 109.5
H18J C188 H18K 109.5
C057 C168 H16N 109.5
C057 C168 H16O 109.5
H16N C168 H16O 109.5
C057 C168 H16P 109.5
H16N C168 H16P 109.5
H16O C168 H16P 109.5
N01S C190 C189 127.8(6)
N01S C190 H306 105.4
C189 C190 H306 105.4
N01S C190 H307 105.4
C189 C190 H307 105.4
H306 C190 H307 106.0
C177 C178 C03R 110.4(7)
C177 C178 H308 109.6
C03R C178 H308 109.6
C177 C178 H309 109.6
C03R C178 H309 109.6
H308 C178 H309 108.1
S13 C194 H19S 109.5
S13 C194 H19T 109.5
H19S C194 H19T 109.5
S13 C194 H19U 109.5
H19S C194 H19U 109.5
H19T C194 H19U 109.5
C05D C161 H16Q 109.5
C05D C161 H16R 109.5
H16Q C161 H16R 109.5
C05D C161 H16S 109.5
H16Q C161 H16S 109.5
H16R C161 H16S 109.5
C04N C175 H310 109.5
C04N C175 H311 109.5
H310 C175 H311 109.5
C04N C175 H17M 109.5
H310 C175 H17M 109.5
H311 C175 H17M 109.5
C04M C182 H18L 109.5
C04M C182 H18M 109.5
H18L C182 H18M 109.5
C04M C182 H18N 109.5
H18L C182 H18N 109.5
H18M C182 H18N 109.5
C183 C184 C06O 116.3(5)
C183 C184 H316 108.2
C06O C184 H316 108.2
C183 C184 H319 108.2
C06O C184 H319 108.2
H316 C184 H319 107.4
C09D C145 H14D 109.5
C09D C145 H14E 109.5
H14D C145 H14E 109.5
C09D C145 H14F 109.5
H14D C145 H14F 109.5
H14E C145 H14F 109.5
C067 C156 H15Q 109.5
C067 C156 H15R 109.5
H15Q C156 H15R 109.5
C067 C156 H15S 109.5
H15Q C156 H15S 109.5
H15R C156 H15S 109.5
C07I C150 H15T 109.5
C07I C150 H15U 109.5
H15T C150 H15U 109.5
C07I C150 H15V 109.5
H15T C150 H15V 109.5
H15U C150 H15V 109.5
C06O C186 H318 109.5
C06O C186 H317 109.5
H318 C186 H317 109.5
C06O C186 H18Q 109.5
H318 C186 H18Q 109.5
H317 C186 H18Q 109.5
S13 C193 H19V 109.5
S13 C193 H19W 109.5
H19V C193 H19W 109.5
S13 C193 H19X 109.5
H19V C193 H19X 109.5
H19W C193 H19X 109.5
C128 C127 C126 119.9(3)
C128 C127 C130 121.4(3)
C126 C127 C130 118.6(3)
C30 C31 C27 114.6(4)
C30 C31 C25 124.3(4)
C27 C31 C25 121.1(4)
C62 C58 C59 117.3(4)
C62 C58 C55 122.6(4)
C59 C58 C55 120.0(4)
C76 C75 C74 117.3(4)
C76 C75 C78 125.6(4)
C74 C75 C78 117.1(3)
O012 C78 C79 120.8(4)
O012 C78 C75 115.9(3)
C79 C78 C75 123.1(4)
C53 C54 C55 121.3(4)
C53 C54 H54 119.3
C55 C54 H54 119.3
O015 C137 C136 121.7(4)
O015 C137 H137 119.2
C136 C137 H137 119.2
C45 C44 C43 119.0(4)
C45 C44 C52 121.8(4)
C43 C44 C52 119.0(4)
N01J C77 C76 120.3(3)
N01J C77 H77 119.8
C76 C77 H77 119.8
C27 C28 O017 122.9(4)
C27 C28 H28 118.5
O017 C28 H28 118.5
C22 C23 C24 117.0(4)
C22 C23 H23 121.5
C24 C23 H23 121.5
N01U C10 C9 123.1(5)
N01U C10 C11 114.9(4)
C9 C10 C11 122.0(5)
N01J C73 C74 121.6(3)
N01J C73 H73 119.2
C74 C73 H73 119.2
C37 C41 C40 118.7(4)
C37 C41 H41 120.7
C40 C41 H41 120.7
C64 C63 C67 117.4(4)
C64 C63 C61 121.8(4)
C67 C63 C61 120.8(3)
N01U C6 C7 124.5(5)
N01U C6 C3 113.8(4)
C7 C6 C3 121.1(5)
C100 C99 C103 118.8(5)
C100 C99 C96 121.8(4)
C103 C99 C96 118.9(5)
C108 C104 C105 115.7(4)
C108 C104 C97 124.0(4)
C105 C104 C97 120.2(4)
C30 C29 O017 121.4(4)
C30 C29 H29 119.3
O017 C29 H29 119.3
C049 C142 C141 122.6(4)
C049 C142 H142 118.7
C141 C142 H142 118.7
C94 C95 C96 119.6(5)
C94 C95 H95 120.2
C96 C95 H95 120.2
C41 C40 C39 118.9(4)
C41 C40 C42 120.1(4)
C39 C40 C42 121.0(4)
C10 C9 C8 117.9(5)
C10 C9 H9 121.0
C8 C9 H9 121.0
N01G C174 H17N 109.5
N01G C174 H17O 109.5
H17N C174 H17O 109.5
N01G C174 H17P 109.5
H17N C174 H17P 109.5
H17O C174 H17P 109.5
N01R C97 C98 119.7(4)
N01R C97 C104 114.5(4)
C98 C97 C104 125.7(4)
N02R C101 C100 122.7(5)
N02R C101 H101 118.6
C100 C101 H101 118.6
C3 C4 C5 119.0(5)
C3 C4 H4 120.5
C5 C4 H4 120.5
C104 C108 C107 120.6(5)
C104 C108 H108 119.7
C107 C108 H108 119.7
C99 C100 C101 120.9(5)
C99 C100 H100 119.6
C101 C100 H100 119.6
C34 C33 C32 117.0(5)
C34 C33 H33 121.5
C32 C33 H33 121.5
C51 C50 C05L 121.5(5)
C51 C50 H50 119.2
C05L C50 H50 119.2
C05D C162 H16T 109.5
C05D C162 H16U 109.5
H16T C162 H16U 109.5
C05D C162 H16V 109.5
H16T C162 H16V 109.5
H16U C162 H16V 109.5
N02R C102 C103 122.4(4)
N02R C102 H102 118.8
C103 C102 H102 118.8
N01Q C170 H17Q 109.5
N01Q C170 H17R 109.5
H17Q C170 H17R 109.5
N01Q C170 H17S 109.5
H17Q C170 H17S 109.5
H17R C170 H17S 109.5
C03R C179 H17T 109.5
C03R C179 H17U 109.5
H17T C179 H17U 109.5
C03R C179 H17V 109.5
H17T C179 H17V 109.5
H17U C179 H17V 109.5
C042 C13 C12 115.2(6)
C042 C13 H13 122.4
C12 C13 H13 122.4
S9 C198 H19P 109.5
S9 C198 H19Q 109.5
H19P C198 H19Q 109.5
S9 C198 H19R 109.5
H19P C198 H19R 109.5
H19Q C198 H19R 109.5
C04L C164 H16W 109.5
C04L C164 H16X 109.5
H16W C164 H16X 109.5
C04L C164 H16Y 109.5
H16W C164 H16Y 109.5
H16X C164 H16Y 109.5
C04N C177 C178 114.5(6)
C04N C177 H17W 108.6
C178 C177 H17W 108.6
C04N C177 H17X 108.6
C178 C177 H17X 108.6
H17W C177 H17X 107.6
C03R C180 H18R 109.5
C03R C180 H18S 109.5
H18R C180 H18S 109.5
C03R C180 H18T 109.5
H18R C180 H18T 109.5
H18S C180 H18T 109.5
C06O C185 H18U 109.5
C06O C185 H18V 109.5
H18U C185 H18V 109.5
C06O C185 H18W 109.5
H18U C185 H18W 109.5
H18V C185 H18W 109.5
C09D C147 C148 119.9(7)
C09D C147 H304 107.4
C148 C147 H304 107.4
C09D C147 H305 107.4
C148 C147 H305 107.4
H304 C147 H305 106.9
C147 C148 C07I 115.2(7)
C147 C148 H303 108.5
C07I C148 H303 108.5
C147 C148 H302 108.5
C07I C148 H302 108.5
H303 C148 H302 107.5
C110 C111 C112 115.3(3)
C110 C111 C114 120.2(3)
C112 C111 C114 124.4(3)
C109 C110 C111 120.4(3)
C109 C110 H110 119.8
C111 C110 H110 119.8
C118 C117 C116 118.6(3)
C118 C117 H117 120.7
C116 C117 H117 120.7
C123 C122 O00S 121.3(3)
C123 C122 H122 119.3
O00S C122 H122 119.3
C96 N01R C97 118.1(4)
C10 N01U C6 118.4(4)
C73 C74 C75 119.2(3)
C73 C74 H74 120.4
C75 C74 H74 120.4
C113 C112 C111 120.9(4)
C113 C112 H112 119.6
C111 C112 H112 119.6
O00X C71 C72 121.1(3)
O00X C71 H71 119.5
C72 C71 H71 119.5
C121 C120 C119 120.5(3)
C121 C120 H120 119.8
C119 C120 H120 119.8
C126 C125 C124 119.4(3)
C126 C125 H125 120.3
C124 C125 H125 120.3
C127 C128 C129 121.8(3)
C127 C128 H128 119.1
C129 C128 H128 119.1
O01B C24 C23 124.3(4)
O01B C24 C32 116.2(4)
C23 C24 C32 119.4(4)
C42 C43 C44 119.9(4)
C42 C43 H43 120.0
C44 C43 H43 120.0
C29 C30 C31 123.4(4)
C29 C30 H30 118.3
C31 C30 H30 118.3
C112 C113 O019 122.3(3)
C112 C113 H113 118.9
O019 C113 H113 118.9
O00S C121 C120 122.3(3)
O00S C121 H121 118.9
C120 C121 H121 118.9
C55 C56 C57 120.5(4)
C55 C56 H56 119.7
C57 C56 H56 119.7
C71 C72 C68 122.2(3)
C71 C72 H72 118.9
C68 C72 H72 118.9
O019 C109 C110 122.6(4)
O019 C109 H109 118.7
C110 C109 H109 118.7
C52 C57 C56 120.7(4)
C52 C57 H57 119.6
C56 C57 H57 119.6
C127 C126 C125 119.6(4)
C127 C126 H126 120.2
C125 C126 H126 120.2
C116 C115 C114 119.9(3)
C116 C115 H115 120.0
C114 C115 H115 120.0
C57 C52 C53 118.5(4)
C57 C52 C44 123.2(4)
C53 C52 C44 118.2(4)
C130 C131 C132 119.1(3)
C130 C131 H131 120.5
C132 C131 H131 120.5
C44 C45 C46 116.8(4)
C44 C45 H45 121.6
C46 C45 H45 121.6
C122 C123 C119 120.1(3)
C122 C123 H123 120.0
C119 C123 H123 120.0
C60 C59 C58 118.7(4)
C60 C59 H59 120.6
C58 C59 H59 120.6
C24 O01B C25 118.3(4)
C46 O01C C42 117.5(3)
C60 O011 C61 118.7(3)
C78 O012 C82 119.4(3)
C133 O013 C132 117.7(3)
C118 O014 C114 117.9(3)
C01X C158 H15W 109.5
C01X C158 H15X 109.5
H15W C158 H15X 109.5
C01X C158 H15Y 109.5
H15W C158 H15Y 109.5
H15X C158 H15Y 109.5
C158 C01X C159 110.6(5)
C158 C01X C157 107.0(4)
C159 C01X C157 110.7(5)
C158 C01X Pd1 114.2(3)
C159 C01X Pd1 105.6(3)
C157 C01X Pd1 108.7(3)
C178 C03R C179 119.4(6)
C178 C03R C180 105.2(6)
C179 C03R C180 106.2(5)
C178 C03R Pd4 104.8(4)
C179 C03R Pd4 109.9(3)
C180 C03R Pd4 111.3(4)
C163 C04L C165 109.8(6)
C163 C04L C164 108.1(5)
C165 C04L C164 111.0(6)
C163 C04L Pd8 114.0(4)
C165 C04L Pd8 105.9(4)
C164 C04L Pd8 108.0(4)
C183 C04M C181 109.1(5)
C183 C04M C182 105.3(6)
C181 C04M C182 108.6(5)
C183 C04M Pd6 105.6(3)
C181 C04M Pd6 115.2(3)
C182 C04M Pd6 112.6(3)
C177 C04N C175 110.7(6)
C177 C04N C176 110.1(6)
C175 C04N C176 116.0(6)
C177 C04N Pd4 104.2(4)
C175 C04N Pd4 109.7(4)
C176 C04N Pd4 105.2(4)
C161 C05D C162 110.4(5)
C161 C05D C160 107.8(5)
C162 C05D C160 111.4(5)
C161 C05D Pd1 112.8(3)
C162 C05D Pd1 110.5(3)
C160 C05D Pd1 103.6(3)
C50 C05L C49 118.4(4)
C50 C05L Pd2 122.7(4)
C49 C05L Pd2 118.2(4)
C152 C05Y C151 107.8(6)
C152 C05Y C153 109.3(5)
C151 C05Y C153 113.4(7)
C152 C05Y Pd3 111.0(5)
C151 C05Y Pd3 112.5(4)
C153 C05Y Pd3 102.8(4)
C185 C06O C184 103.8(5)
C185 C06O C186 108.9(5)
C184 C06O C186 116.4(6)
C185 C06O Pd6 111.3(4)
C184 C06O Pd6 105.7(3)
C186 C06O Pd6 110.6(3)
C150 C07I C149 105.7(8)
C150 C07I C148 108.1(7)
C149 C07I C148 123.0(7)
C150 C07I Pd2 115.9(4)
C149 C07I Pd2 104.0(5)
C148 C07I Pd2 100.8(6)
C147 C09D C200 124.7(12)
C147 C09D C145 92.7(11)
C200 C09D C145 119.4(10)
C147 C09D Pd2 103.9(7)
C200 C09D Pd2 113.3(8)
C145 C09D Pd2 98.1(6)
C13 C042 C14 121.3(6)
C13 C042 Pd2 117.7(5)
C14 C042 Pd2 120.7(5)
C142 C049 C143 120.1(4)
C142 C049 Pd1 121.1(3)
C143 C049 Pd1 118.6(3)
C167 C057 C168 108.6(5)
C167 C057 C166 111.9(6)
C168 C057 C166 107.9(6)
C167 C057 Pd8 112.4(3)
C168 C057 Pd8 112.8(3)
C166 C057 Pd8 103.2(4)
C155 C067 C154 112.5(6)
C155 C067 C156 110.2(8)
C154 C067 C156 106.6(7)
C155 C067 Pd3 119.3(6)
C154 C067 Pd3 99.0(5)
C156 C067 Pd3 108.1(4)
C173 N01G C172 114.0(3)
C173 N01G C174 110.8(3)
C172 N01G C174 107.4(4)
C173 N01G Pd7 108.6(3)
C172 N01G Pd7 102.1(3)
C174 N01G Pd7 113.8(2)
C73 N01J C77 119.4(3)
C73 N01J Pd7 116.9(2)
C77 N01J Pd7 123.3(2)
C65 N01P C66 117.8(4)
C65 N01P Pd6 121.2(3)
C66 N01P Pd6 120.6(3)
C169 N01Q C171 112.3(4)
C169 N01Q C170 109.3(4)
C171 N01Q C170 109.8(4)
C169 N01Q Pd7 111.5(2)
C171 N01Q Pd7 104.2(2)
C170 N01Q Pd7 109.6(2)
C190 N01S C192 109.5(5)
C190 N01S C191 106.2(6)
C192 N01S C191 111.2(4)
C190 N01S Pd5 106.9(4)
C192 N01S Pd5 111.8(3)
C191 N01S Pd5 111.1(3)
C37 N01T C38 118.8(4)
C37 N01T Pd3 118.7(3)
C38 N01T Pd3 122.0(3)
C101 N02R C102 116.9(4)
C101 N02R Pd4 122.2(4)
C102 N02R Pd4 120.3(3)
C107 N020 C106 120.2(4)
C107 N020 Pd8 119.9(3)
C106 N020 Pd8 119.6(3)
C188 N023 C187 109.8(4)
C188 N023 C189 108.9(5)
C187 N023 C189 106.0(5)
C188 N023 Pd5 112.3(3)
C187 N023 Pd5 111.4(3)
C189 N023 Pd5 108.3(3)
C121 O00S C122 117.8(3)
C121 O00S Pd7 118.3(2)
C122 O00S Pd7 123.0(2)
C70 O00X C71 119.4(3)
C70 O00X Pd5 120.4(3)
C71 O00X Pd5 120.0(3)
C85 O01F C86 118.4(3)
C85 O01F Pd6 122.4(3)
C86 O01F Pd6 119.1(3)
C34 O01H C35 121.0(4)
C34 O01H Pd4 120.2(3)
C35 O01H Pd4 118.8(3)
C5 O010 C1 121.5(4)
C5 O010 Pd1 119.1(3)
C1 O010 Pd1 119.3(3)
C138 O015 C137 121.2(4)
C138 O015 Pd8 118.2(3)
C137 O015 Pd8 120.5(3)
C28 O017 C29 117.0(3)
C28 O017 Pd5 120.0(3)
C29 O017 Pd5 122.4(3)
C109 O019 C113 118.4(3)
C109 O019 Pd3 117.0(3)
C113 O019 Pd3 124.1(2)
F94K N00E F96H 90.5(3)
F94K N00E F92M 89.8(2)
F96H N00E F92M 91.6(4)
F94K N00E F91 84.9(2)
F96H N00E F91 160.2(4)
F92M N00E F91 107.6(4)
F94K N00E F95M 88.3(2)
F96H N00E F95M 80.8(3)
F92M N00E F95M 172.1(4)
F91 N00E F95M 79.8(3)
F94K N00E F93K 179.2(2)
F96H N00E F93K 89.8(2)
F92M N00E F93K 90.9(2)
F91 N00E F93K 94.6(2)
F95M N00E F93K 91.1(2)
F99 P1 F92 157.0(6)
F99 P1 F94 94.6(5)
F92 P1 F94 100.3(5)
F99 P1 F96 105.2(6)
F92 P1 F96 93.4(4)
F94 P1 F96 86.2(4)
F99 P1 F93 82.9(5)
F92 P1 F93 79.4(4)
F94 P1 F93 90.8(4)
F96 P1 F93 171.6(5)
F99 P1 F95 83.7(6)
F92 P1 F95 81.0(4)
F94 P1 F95 177.8(4)
F96 P1 F95 95.5(4)
F93 P1 F95 87.7(4)
F103 P3 F104 179.40(17)
F103 P3 F106 89.66(14)
F104 P3 F106 89.80(15)
F103 P3 F102 89.46(15)
F104 P3 F102 90.80(16)
F106 P3 F102 91.20(15)
F103 P3 F105 89.52(14)
F104 P3 F105 91.02(16)
F106 P3 F105 179.16(16)
F102 P3 F105 88.96(16)
F103 P3 F101 90.20(16)
F104 P3 F101 89.54(17)
F106 P3 F101 89.00(15)
F102 P3 F101 179.60(18)
F105 P3 F101 90.83(16)
F34 P5 F1 95.4(6)
F34 P5 F35 103.9(6)
F1 P5 F35 160.7(4)
F34 P5 F33 92.0(3)
F1 P5 F33 86.9(4)
F35 P5 F33 92.8(4)
F34 P5 F31 89.0(3)
F1 P5 F31 82.6(3)
F35 P5 F31 97.1(4)
F33 P5 F31 169.5(4)
F34 P5 F32 160.1(6)
F1 P5 F32 65.0(3)
F35 P5 F32 95.7(3)
F33 P5 F32 90.1(3)
F31 P5 F32 85.4(3)
O016 S9 C197 100.2(4)
O016 S9 C198 104.9(3)
C197 S9 C198 106.0(4)
P5 F32 F1 52.3(3)
O6Y S4 C196 109.7(4)
O6Y S4 C195 103.7(4)
C196 S4 C195 100.5(4)
O13 S13 C193 111.5(5)
O13 S13 C194 105.5(3)
C193 S13 C194 95.9(4)
P5 F1 F32 62.7(3)

loop_
_geom_bond_atom_site_label_1
_geom_bond_atom_site_label_2
_geom_bond_distance
Pd1 O010 2.015(4)
Pd1 C049 2.040(3)
Pd1 C01X 2.041(4)
Pd1 C05D 2.073(4)
Pd2 C07I 2.009(7)
Pd2 C05L 2.024(4)
Pd2 C042 2.041(5)
Pd2 C09D 2.187(7)
Pd3 O019 2.023(4)
Pd3 N01T 2.053(4)
Pd3 C05Y 2.058(5)
Pd3 C067 2.151(6)
Pd4 N02R 1.998(4)
Pd4 O01H 2.023(4)
Pd4 C03R 2.058(5)
Pd4 C04N 2.064(5)
Pd5 O017 2.032(3)
Pd5 N01S 2.039(3)
Pd5 O00X 2.044(3)
Pd5 N023 2.060(3)
Pd6 C04M 2.030(4)
Pd6 O01F 2.031(3)
Pd6 N01P 2.031(3)
Pd6 C06O 2.048(4)
Pd7 O00S 2.026(3)
Pd7 N01J 2.033(3)
Pd7 N01G 2.066(3)
Pd7 N01Q 2.070(3)
Pd8 C057 2.028(5)
Pd8 O015 2.039(4)
Pd8 N020 2.055(4)
Pd8 C04L 2.074(5)
C149 C07I 1.523(12)
C149 H14A 0.9600
C149 H14B 0.9600
C149 H14C 0.9600
C160 C159 1.349(8)
C160 C05D 1.485(6)
C160 H16A 0.9700
C160 H16B 0.9700
C176 C04N 1.607(10)
C176 H17A 0.9600
C176 H17B 0.9600
C176 H17C 0.9600
C196 S4 1.765(8)
C196 H19G 0.9600
C196 H19H 0.9600
C196 H19I 0.9600
C151 C05Y 1.511(9)
C151 H15A 0.9600
C151 H15B 0.9600
C151 H15C 0.9600
C197 S9 1.771(10)
C197 H19M 0.9600
C197 H19N 0.9600
C197 H19O 0.9600
C118 O014 1.324(4)
C118 C117 1.363(5)
C118 C119 1.510(4)
C116 C115 1.366(5)
C116 C117 1.400(5)
C116 C124 1.478(5)
C114 O014 1.341(4)
C114 C115 1.399(5)
C114 C111 1.468(5)
C60 O011 1.329(5)
C60 C59 1.384(5)
C60 C68 1.472(6)
C124 C129 1.382(5)
C124 C125 1.428(5)
C119 C120 1.373(5)
C119 C123 1.385(4)
C133 O013 1.328(5)
C133 C134 1.426(5)
C133 C140 1.475(5)
C132 O013 1.364(5)
C132 C131 1.404(5)
C132 C135 1.472(6)
C42 O01C 1.368(5)
C42 C43 1.387(5)
C42 C40 1.470(6)
C55 C56 1.377(6)
C55 C54 1.402(6)
C55 C58 1.467(5)
C25 O01B 1.355(5)
C25 C26 1.379(6)
C25 C31 1.454(6)
C5 O010 1.357(6)
C5 C4 1.417(7)
C5 H5 0.9300
C62 C58 1.388(6)
C62 C61 1.402(6)
C62 H62 0.9300
C129 C128 1.399(5)
C129 H129 0.9300
C134 C130 1.401(5)
C134 H134 0.9300
C46 O01C 1.319(5)
C46 C45 1.401(5)
C46 C47 1.478(5)
C69 C70 1.360(6)
C69 C68 1.406(5)
C69 H69 0.9300
C84 C85 1.341(6)
C84 C83 1.432(6)
C84 H84 0.9300
C82 O012 1.357(5)
C82 C81 1.404(6)
C82 C83 1.451(5)
C135 C139 1.380(6)
C135 C136 1.412(6)
C96 N01R 1.354(6)
C96 C95 1.400(6)
C96 C99 1.505(7)
C61 O011 1.351(5)
C61 C63 1.477(5)
C83 C87 1.377(6)
C68 C72 1.396(5)
C85 O01F 1.356(5)
C85 H85 0.9300
C53 C54 1.357(5)
C53 C52 1.454(6)
C53 H53 0.9300
C67 C66 1.367(6)
C67 C63 1.425(6)
C67 H67 0.9300
C70 O00X 1.341(5)
C70 H70 0.9300
C76 C75 1.329(5)
C76 C77 1.375(6)
C76 H76 0.9300
C140 C141 1.385(6)
C140 C144 1.413(6)
C66 N01P 1.364(6)
C66 H66 0.9300
C27 C28 1.338(6)
C27 C31 1.401(6)
C27 H27 0.9300
C38 C39 1.360(7)
C38 N01T 1.369(6)
C38 H38 0.9300
C79 C80 1.357(6)
C79 C78 1.388(6)
C79 H79 0.9300
C80 C81 1.415(6)
C80 C88 1.513(5)
C155 C067 1.426(8)
C155 H15D 0.9600
C155 H15E 0.9600
C155 H15F 0.9600
C136 C137 1.369(6)
C136 H136 0.9300
C7 C6 1.345(7)
C7 C8 1.432(7)
C7 H7 0.9300
C130 C131 1.365(5)
C130 C127 1.491(5)
C39 C40 1.386(6)
C39 H39 0.9300
C105 C106 1.365(7)
C105 C104 1.412(7)
C105 H105 0.9300
C47 C48 1.378(6)
C47 C51 1.442(6)
C157 C01X 1.507(7)
C157 H15G 0.9600
C157 H15H 0.9600
C157 H15I 0.9600
C107 N020 1.310(6)
C107 C108 1.422(6)
C107 H107 0.9300
C138 O015 1.334(6)
C138 C139 1.411(7)
C138 H138 0.9300
C144 C143 1.386(6)
C144 H144 0.9300
C32 C36 1.353(6)
C32 C33 1.407(6)
C32 C24 1.498(6)
C86 O01F 1.360(5)
C86 C87 1.363(6)
C86 H86 0.9300
C1 O010 1.379(6)
C1 C2 1.389(6)
C1 H1 0.9300
C183 C184 1.286(8)
C183 C04M 1.413(7)
C183 H18A 0.9700
C183 H18B 0.9700
C26 C22 1.350(6)
C26 H26 0.9300
C37 N01T 1.320(5)
C37 C41 1.377(6)
C37 H37 0.9300
C34 O01H 1.272(6)
C34 C33 1.407(7)
C34 H34 0.9300
C139 H139 0.9300
C169 N01Q 1.436(5)
C169 H300 0.9600
C169 H301 0.9600
C169 H16C 0.9600
C2 C3 1.419(7)
C2 H2 0.9300
C87 H87 0.9300
C64 C65 1.358(6)
C64 C63 1.374(6)
C64 H64 0.9300
C48 C49 1.382(7)
C48 H48 0.9300
C106 N020 1.334(6)
C106 H106 0.9300
C81 H81 0.9300
C8 C9 1.399(8)
C8 C16 1.510(5)
C22 C23 1.380(7)
C22 C19 1.509(5)
C65 N01P 1.332(6)
C65 H65 0.9300
C103 C99 1.396(6)
C103 C102 1.406(7)
C103 H103 0.9300
C51 C50 1.328(7)
C51 H51 0.9300
C141 C142 1.385(6)
C141 H141 0.9300
C98 C94 1.354(7)
C98 C97 1.417(6)
C98 H98 0.9300
C11 C12 1.355(8)
C11 C15 1.426(8)
C11 C10 1.435(8)
C36 C35 1.418(7)
C36 H36 0.9300
C143 C049 1.352(6)
C143 H143 0.9300
C14 C042 1.355(8)
C14 C15 1.372(9)
C14 H14 0.9300
C172 C171 1.419(8)
C172 N01G 1.490(5)
C172 H17D 0.9700
C172 H17E 0.9700
C171 N01Q 1.485(6)
C171 H17F 0.9700
C171 H17G 0.9700
C192 N01S 1.424(5)
C192 H19A 0.9600
C192 H19B 0.9600
C192 H19C 0.9600
C3 C4 1.355(7)
C3 C6 1.531(7)
C35 O01H 1.360(6)
C35 H35 0.9300
C173 N01G 1.487(5)
C173 H17H 0.9600
C173 H17I 0.9600
C173 H17J 0.9600
C153 C154 1.437(11)
C153 C05Y 1.540(8)
C153 H15J 0.9700
C153 H15K 0.9700
C15 H15 0.9300
C189 C190 1.388(8)
C189 N023 1.495(7)
C189 H312 0.9700
C189 H313 0.9700
C12 C13 1.406(8)
C12 H12 0.9300
C187 N023 1.453(6)
C187 H18C 0.9600
C187 H18D 0.9600
C187 H18E 0.9600
C159 C01X 1.470(6)
C159 H15L 0.9700
C159 H15M 0.9700
C94 C95 1.349(7)
C94 C91 1.523(5)
C181 C04M 1.452(7)
C181 H18F 0.9600
C181 H18G 0.9600
C181 H18H 0.9600
C16 C21 1.3900
C16 C17 1.3900
C21 C20 1.3900
C21 H21 0.9300
C20 C19 1.3900
C20 H20 0.9300
C19 C18 1.3900
C18 C17 1.3900
C18 H18 0.9300
C17 H17 0.9300
C49 C05L 1.399(7)
C49 H49 0.9300
C152 C05Y 1.476(7)
C152 H315 0.9600
C152 H314 0.9600
C152 H15N 0.9600
C165 C166 1.475(10)
C165 C04L 1.493(9)
C165 H16D 0.9700
C165 H16E 0.9700
C166 C057 1.587(8)
C166 H16F 0.9700
C166 H16G 0.9700
C154 C067 1.539(8)
C154 H15O 0.9700
C154 H15P 0.9700
C195 S4 1.766(8)
C195 H19J 0.9600
C195 H19K 0.9600
C195 H19L 0.9600
C163 C04L 1.472(9)
C163 H16H 0.9600
C163 H16I 0.9600
C163 H16J 0.9600
C191 N01S 1.474(6)
C191 H19D 0.9600
C191 H19E 0.9600
C191 H19F 0.9600
C89 C90 1.3900
C89 C88 1.3900
C89 H89 0.9300
C90 C91 1.3900
C90 H90 0.9300
C91 C92 1.3900
C92 C93 1.3900
C92 H92 0.9300
C93 C88 1.3900
C93 H93 0.9300
C167 C057 1.513(8)
C167 H16K 0.9600
C167 H16L 0.9600
C167 H16M 0.9600
C188 N023 1.436(5)
C188 H18I 0.9600
C188 H18J 0.9600
C188 H18K 0.9600
C168 C057 1.541(8)
C168 H16N 0.9600
C168 H16O 0.9600
C168 H16P 0.9600
C190 N01S 1.321(7)
C190 H306 0.9700
C190 H307 0.9700
C178 C177 1.428(10)
C178 C03R 1.444(8)
C178 H308 0.9700
C178 H309 0.9700
C194 S13 1.799(7)
C194 H19S 0.9600
C194 H19T 0.9600
C194 H19U 0.9600
C161 C05D 1.453(8)
C161 H16Q 0.9600
C161 H16R 0.9600
C161 H16S 0.9600
C175 C04N 1.559(9)
C175 H310 0.9600
C175 H311 0.9600
C175 H17M 0.9600
C182 C04M 1.519(7)
C182 H18L 0.9600
C182 H18M 0.9600
C182 H18N 0.9600
C184 C06O 1.494(7)
C184 H316 0.9700
C184 H319 0.9700
C145 C09D 1.776(13)
C145 H14D 0.9600
C145 H14E 0.9600
C145 H14F 0.9600
C156 C067 1.776(11)
C156 H15Q 0.9600
C156 H15R 0.9600
C156 H15S 0.9600
C150 C07I 1.503(10)
C150 H15T 0.9600
C150 H15U 0.9600
C150 H15V 0.9600
C186 C06O 1.580(9)
C186 H318 0.9600
C186 H317 0.9600
C186 H18Q 0.9600
C193 S13 1.712(8)
C193 H19V 0.9600
C193 H19W 0.9600
C193 H19X 0.9600
C127 C128 1.362(5)
C127 C126 1.400(5)
C31 C30 1.385(6)
C58 C59 1.414(6)
C75 C74 1.412(6)
C75 C78 1.481(6)
C78 O012 1.356(5)
C54 H54 0.9300
C137 O015 1.347(5)
C137 H137 0.9300
C44 C45 1.389(5)
C44 C43 1.396(6)
C44 C52 1.481(5)
C77 N01J 1.338(5)
C77 H77 0.9300
C28 O017 1.352(5)
C28 H28 0.9300
C23 C24 1.386(6)
C23 H23 0.9300
C10 N01U 1.311(6)
C10 C9 1.391(7)
C73 N01J 1.337(5)
C73 C74 1.365(5)
C73 H73 0.9300
C41 C40 1.378(6)
C41 H41 0.9300
C6 N01U 1.343(7)
C99 C100 1.354(7)
C104 C108 1.351(6)
C104 C97 1.431(6)
C29 C30 1.309(6)
C29 O017 1.361(5)
C29 H29 0.9300
C142 C049 1.311(6)
C142 H142 0.9300
C95 H95 0.9300
C9 H9 0.9300
C174 N01G 1.511(6)
C174 H17N 0.9600
C174 H17O 0.9600
C174 H17P 0.9600
C97 N01R 1.357(6)
C101 N02R 1.328(6)
C101 C100 1.389(8)
C101 H101 0.9300
C4 H4 0.9300
C108 H108 0.9300
C100 H100 0.9300
C33 H33 0.9300
C50 C05L 1.352(7)
C50 H50 0.9300
C162 C05D 1.456(7)
C162 H16T 0.9600
C162 H16U 0.9600
C162 H16V 0.9600
C102 N02R 1.391(6)
C102 H102 0.9300
C170 N01Q 1.517(6)
C170 H17Q 0.9600
C170 H17R 0.9600
C170 H17S 0.9600
C179 C03R 1.453(8)
C179 H17T 0.9600
C179 H17U 0.9600
C179 H17V 0.9600
C13 C042 1.321(8)
C13 H13 0.9300
C198 S9 1.773(7)
C198 H19P 0.9600
C198 H19Q 0.9600
C198 H19R 0.9600
C164 C04L 1.519(9)
C164 H16W 0.9600
C164 H16X 0.9600
C164 H16Y 0.9600
C177 C04N 1.410(7)
C177 H17W 0.9700
C177 H17X 0.9700
C180 C03R 1.525(8)
C180 H18R 0.9600
C180 H18S 0.9600
C180 H18T 0.9600
C185 C06O 1.476(9)
C185 H18U 0.9600
C185 H18V 0.9600
C185 H18W 0.9600
C147 C09D 1.374(11)
C147 C148 1.421(11)
C147 H304 0.9700
C147 H305 0.9700
C148 C07I 1.565(10)
C148 H303 0.9700
C148 H302 0.9700
C111 C110 1.392(5)
C111 C112 1.422(5)
C110 C109 1.389(5)
C110 H110 0.9300
C117 H117 0.9300
C122 C123 1.368(4)
C122 O00S 1.371(4)
C122 H122 0.9300
C74 H74 0.9300
C112 C113 1.334(6)
C112 H112 0.9300
C71 O00X 1.345(4)
C71 C72 1.358(6)
C71 H71 0.9300
C120 C121 1.361(4)
C120 H120 0.9300
C125 C126 1.409(5)
C125 H125 0.9300
C128 H128 0.9300
C24 O01B 1.306(5)
C43 H43 0.9300
C30 H30 0.9300
C113 O019 1.374(5)
C113 H113 0.9300
C121 O00S 1.345(4)
C121 H121 0.9300
C56 C57 1.416(6)
C56 H56 0.9300
C72 H72 0.9300
C109 O019 1.301(5)
C109 H109 0.9300
C57 C52 1.358(6)
C57 H57 0.9300
C126 H126 0.9300
C115 H115 0.9300
C131 H131 0.9300
C45 H45 0.9300
C123 H123 0.9300
C59 H59 0.9300
C158 C01X 1.438(8)
C158 H15W 0.9600
C158 H15X 0.9600
C158 H15Y 0.9600
C09D C200 1.531(19)
O6Y S4 1.442(4)
O13 S13 1.391(5)
O016 S9 1.489(3)
N00E F94K 1.529(3)
N00E F96H 1.530(5)
N00E F92M 1.538(5)
N00E F91 1.542(4)
N00E F95M 1.587(5)
N00E F93K 1.604(4)
P1 F99 1.465(9)
P1 F92 1.494(8)
P1 F94 1.495(6)
P1 F96 1.521(6)
P1 F93 1.615(7)
P1 F95 1.708(9)
P3 F103 1.583(3)
P3 F104 1.593(3)
P3 F106 1.597(3)
P3 F102 1.601(3)
P3 F105 1.604(3)
P3 F101 1.608(3)
P5 F34 1.418(6)
P5 F1 1.458(6)
P5 F35 1.486(6)
P5 F33 1.544(5)
P5 F31 1.584(5)
P5 F32 1.639(5)
F32 F1 1.670(7)

loop_
_platon_squeeze_void_nr
_platon_squeeze_void_average_x
_platon_squeeze_void_average_y
_platon_squeeze_void_average_z
_platon_squeeze_void_volume
_platon_squeeze_void_count_electrons
1 -0.009 -0.008 -0.003 15515.7 6411.9
